data_4065409
loop_
_publ_author_name
'Tsurugi, Hayato'
'Qiu, Zaozao'
'Yamamoto, Koji'
'Arteaga-M\"uller, Rocio'
'Mashima, Kazushi'
'Xie, Zuowei'

_publ_section_title
;
 Synthesis and Reaction of Neutral and Cationic Alkyltantalum Complexes
 with a Linked Cyclopentadienyl-Carboranyl Ligand
;
_journal_issue 21
_journal_name_full Organometallics
_journal_page_first 5960
_journal_paper_doi 10.1021/om200773m
_journal_volume 30
_journal_year 2011
_chemical_formula_moiety 'C38 H69 B10 N4 Ta'
_chemical_formula_sum 'C38 H69 B10 N4 Ta'
_chemical_formula_weight 871.04
_space_group_IT_number 2
_symmetry_cell_setting triclinic
_symmetry_Int_Tables_number 2
_symmetry_space_group_name_Hall '-P 1'
_symmetry_space_group_name_H-M 'P -1'
_atom_sites_solution_hydrogens geom
_atom_sites_solution_primary direct
_atom_sites_solution_secondary difmap
_cell_angle_alpha 73.0636(10)
_cell_angle_beta 84.1730(10)
_cell_angle_gamma 79.8577(10)
_cell_formula_units_Z 2
_cell_length_a 10.0569(3)
_cell_length_b 12.5761(4)
_cell_length_c 17.6838(5)
_cell_measurement_reflns_used 35022
_cell_measurement_temperature 113
_cell_measurement_theta_max 30.47
_cell_measurement_theta_min 3.00
_cell_volume 2103.15(11)
_computing_cell_refinement 'RAPID AUTO'
_computing_data_collection 'RAPID AUTO (Rigaku, ????)'
_computing_data_reduction 'RAPID AUTO'
_computing_molecular_graphics 'CrystalStructure 4.0'
_computing_publication_material 'CrystalStructure 4.0 (Rigaku, 2010)'
_computing_structure_refinement 'SHELXL97 (Sheldrick, 2008)'
_computing_structure_solution 'SIR92 (Altomare, et al., 1994)'
_diffrn_ambient_temperature 113
_diffrn_detector_area_resol_mean 10.000
_diffrn_measured_fraction_theta_full 0.995
_diffrn_measured_fraction_theta_max 0.995
_diffrn_measurement_device_type 'Rigaku R-AXIS RAPID'
_diffrn_measurement_method \w
_diffrn_radiation_type 'Mo K\a'
_diffrn_radiation_wavelength 0.71075
_diffrn_reflns_av_R_equivalents 0.0559
_diffrn_reflns_limit_h_max 12
_diffrn_reflns_limit_h_min -14
_diffrn_reflns_limit_k_max 17
_diffrn_reflns_limit_k_min -17
_diffrn_reflns_limit_l_max 25
_diffrn_reflns_limit_l_min -25
_diffrn_reflns_number 42441
_diffrn_reflns_theta_full 30.47
_diffrn_reflns_theta_max 30.47
_diffrn_standards_number 0
_exptl_absorpt_coefficient_mu 2.642
_exptl_absorpt_correction_T_max 0.559
_exptl_absorpt_correction_T_min 0.413
_exptl_absorpt_correction_type multi-scan
_exptl_absorpt_process_details 'ABSCOR (Rigaku, 1995)'
_exptl_crystal_colour yellow
_exptl_crystal_density_diffrn 1.375
_exptl_crystal_density_method 'not measured'
_exptl_crystal_description platelet
_exptl_crystal_F_000 896.00
_exptl_crystal_size_max 0.420
_exptl_crystal_size_mid 0.250
_exptl_crystal_size_min 0.220
_refine_diff_density_max 2.065
_refine_diff_density_min -2.754
_refine_diff_density_rms 0.205
_refine_ls_extinction_method none
_refine_ls_goodness_of_fit_ref 1.180
_refine_ls_hydrogen_treatment constr
_refine_ls_matrix_type full
_refine_ls_number_parameters 518
_refine_ls_number_reflns 12731
_refine_ls_number_restraints 0
_refine_ls_restrained_S_all 1.180
_refine_ls_R_factor_all 0.0470
_refine_ls_R_factor_gt 0.0393
_refine_ls_shift/su_max 0.002
_refine_ls_shift/su_mean 0.000
_refine_ls_structure_factor_coef Fsqd
_refine_ls_weighting_details 'calc w=1/[\s^2^(Fo^2^)+(0.0264P)^2^+12.7867P] where P=(Fo^2^+2Fc^2^)/3'
_refine_ls_weighting_scheme calc
_refine_ls_wR_factor_gt 0.1030
_refine_ls_wR_factor_ref 0.1109
_reflns_number_gt 11636
_reflns_number_total 12731
_reflns_threshold_expression F^2^>2.0\s(F^2^)
_cod_data_source_file om200773m_si_002.cif
_cod_data_source_block 2a
_cod_database_code 4065409

loop_
_symmetry_equiv_pos_site_id
_symmetry_equiv_pos_as_xyz
1 +X,+Y,+Z
2 -X,-Y,-Z

loop_
_atom_site_label
_atom_site_type_symbol
_atom_site_fract_x
_atom_site_fract_y
_atom_site_fract_z
_atom_site_U_iso_or_equiv
_atom_site_adp_type
_atom_site_occupancy
_atom_site_symmetry_multiplicity
_atom_site_calc_flag
_atom_site_refinement_flags
Ta1 Ta 0.592906(16) 0.421351(13) 0.296432(9) 0.01163(5) Uani 1.0 2 d .
N1 N 0.6751(4) 0.5595(3) 0.29286(19) 0.0135(6) Uani 1.0 2 d .
N2 N 0.7825(4) 0.6789(3) 0.1839(2) 0.0179(7) Uani 1.0 2 d .
N3 N 0.5029(4) 0.3452(3) 0.2189(2) 0.0134(6) Uani 1.0 2 d .
N4 N 0.4093(4) 0.5081(3) 0.2350(2) 0.0154(7) Uani 1.0 2 d .
C1 C 0.7967(4) 0.2962(4) 0.3011(3) 0.0133(7) Uani 1.0 2 d .
C2 C 0.8383(5) 0.1906(4) 0.3878(3) 0.0154(8) Uani 1.0 2 d .
C3 C 0.7277(5) 0.1845(4) 0.4559(3) 0.0165(8) Uani 1.0 2 d .
C4 C 0.6738(5) 0.0711(4) 0.4803(3) 0.0207(9) Uani 1.0 2 d .
C5 C 0.7843(5) 0.1949(4) 0.5312(3) 0.0226(9) Uani 1.0 2 d .
C6 C 0.6117(5) 0.2798(4) 0.4302(3) 0.0152(8) Uani 1.0 2 d .
C7 C 0.4879(5) 0.2744(4) 0.4003(3) 0.0166(8) Uani 1.0 2 d .
C8 C 0.4023(4) 0.3790(4) 0.3940(3) 0.0157(8) Uani 1.0 2 d .
C9 C 0.4744(5) 0.4498(4) 0.4175(3) 0.0160(8) Uani 1.0 2 d .
C10 C 0.6026(4) 0.3890(4) 0.4394(3) 0.0145(7) Uani 1.0 2 d .
C11 C 0.6837(5) 0.5078(4) 0.1789(3) 0.0149(7) Uani 1.0 2 d .
C12 C 0.7216(4) 0.5935(4) 0.2130(3) 0.0151(7) Uani 1.0 2 d .
C13 C 0.6925(5) 0.6270(4) 0.3468(3) 0.0184(8) Uani 1.0 2 d .
C14 C 0.8396(5) 0.6262(4) 0.3602(3) 0.0216(9) Uani 1.0 2 d .
C15 C 0.8504(6) 0.6844(5) 0.4233(3) 0.0281(10) Uani 1.0 2 d .
C16 C 0.7749(6) 0.8038(5) 0.4011(4) 0.0320(12) Uani 1.0 2 d .
C17 C 0.6279(6) 0.8071(4) 0.3849(3) 0.0253(10) Uani 1.0 2 d .
C18 C 0.6162(5) 0.7487(4) 0.3220(3) 0.0200(8) Uani 1.0 2 d .
C19 C 0.8254(5) 0.7058(4) 0.0993(3) 0.0181(8) Uani 1.0 2 d .
C20 C 0.9769(5) 0.6707(5) 0.0901(3) 0.0264(10) Uani 1.0 2 d .
C21 C 1.0310(6) 0.7106(5) 0.0043(3) 0.0324(12) Uani 1.0 2 d .
C22 C 0.9942(6) 0.8370(5) -0.0285(3) 0.0284(11) Uani 1.0 2 d .
C23 C 0.8405(6) 0.8729(5) -0.0208(3) 0.0324(12) Uani 1.0 2 d .
C24 C 0.7881(6) 0.8330(4) 0.0645(3) 0.0272(10) Uani 1.0 2 d .
C25 C 0.5392(4) 0.2533(4) 0.1822(3) 0.0144(7) Uani 1.0 2 d .
C26 C 0.4429(5) 0.1652(4) 0.2081(4) 0.0263(10) Uani 1.0 2 d .
C27 C 0.5014(7) 0.0640(5) 0.1766(5) 0.0405(14) Uani 1.0 2 d .
C28 C 0.5294(6) 0.0993(6) 0.0877(4) 0.0411(15) Uani 1.0 2 d .
C29 C 0.6272(6) 0.1855(5) 0.0645(4) 0.0324(12) Uani 1.0 2 d .
C30 C 0.5666(5) 0.2891(4) 0.0929(3) 0.0235(9) Uani 1.0 2 d .
C31 C 0.4026(4) 0.4310(4) 0.1985(3) 0.0152(8) Uani 1.0 2 d .
C32 C 0.2953(5) 0.4418(4) 0.1415(3) 0.0221(9) Uani 1.0 2 d .
C33 C 0.3180(4) 0.6171(4) 0.2176(3) 0.0153(7) Uani 1.0 2 d .
C34 C 0.2515(5) 0.6477(4) 0.2920(3) 0.0197(8) Uani 1.0 2 d .
C35 C 0.1582(5) 0.7614(4) 0.2707(3) 0.0237(9) Uani 1.0 2 d .
C36 C 0.2366(5) 0.8538(4) 0.2213(3) 0.0222(9) Uani 1.0 2 d .
C37 C 0.3020(5) 0.8255(4) 0.1468(3) 0.0223(9) Uani 1.0 2 d .
C38 C 0.3954(5) 0.7108(4) 0.1662(3) 0.0188(8) Uani 1.0 2 d .
B3 B 0.7999(5) 0.1557(4) 0.3077(3) 0.0143(8) Uani 1.0 2 d .
B4 B 0.9339(5) 0.0747(4) 0.3688(3) 0.0171(9) Uani 1.0 2 d .
B5 B 1.0065(5) 0.1684(4) 0.4025(3) 0.0191(9) Uani 1.0 2 d .
B6 B 0.9203(5) 0.3054(4) 0.3604(3) 0.0173(9) Uani 1.0 2 d .
B7 B 0.8726(5) 0.2470(4) 0.2237(3) 0.0150(8) Uani 1.0 2 d .
B8 B 0.9576(5) 0.1080(4) 0.2640(3) 0.0172(9) Uani 1.0 2 d .
B9 B 1.0884(5) 0.1171(5) 0.3225(3) 0.0197(9) Uani 1.0 2 d .
B10 B 1.0803(5) 0.2609(5) 0.3184(3) 0.0203(10) Uani 1.0 2 d .
B11 B 0.9479(5) 0.3396(4) 0.2571(3) 0.0149(8) Uani 1.0 2 d .
B12 B 1.0510(5) 0.2232(5) 0.2324(3) 0.0194(9) Uani 1.0 2 d .
H4A H 0.6326 0.0619 0.4352 0.0248 Uiso 1.0 2 calc R
H4B H 0.6058 0.0699 0.5243 0.0248 Uiso 1.0 2 calc R
H4C H 0.7487 0.0096 0.4970 0.0248 Uiso 1.0 2 calc R
H5A H 0.7127 0.1902 0.5735 0.0271 Uiso 1.0 2 calc R
H5B H 0.8167 0.2674 0.5195 0.0271 Uiso 1.0 2 calc R
H5C H 0.8594 0.1337 0.5484 0.0271 Uiso 1.0 2 calc R
H11A H 0.7625 0.4611 0.1601 0.0179 Uiso 1.0 2 calc R
H11B H 0.6171 0.5399 0.1374 0.0179 Uiso 1.0 2 calc R
H13 H 0.6507 0.5898 0.3995 0.0220 Uiso 1.0 2 calc R
H14A H 0.8851 0.6652 0.3100 0.0259 Uiso 1.0 2 calc R
H14B H 0.8862 0.5476 0.3770 0.0259 Uiso 1.0 2 calc R
H15A H 0.8123 0.6415 0.4747 0.0338 Uiso 1.0 2 calc R
H15B H 0.9468 0.6858 0.4294 0.0338 Uiso 1.0 2 calc R
H16A H 0.8204 0.8491 0.3534 0.0383 Uiso 1.0 2 calc R
H16B H 0.7776 0.8378 0.4448 0.0383 Uiso 1.0 2 calc R
H17A H 0.5796 0.7700 0.4345 0.0304 Uiso 1.0 2 calc R
H17B H 0.5838 0.8864 0.3671 0.0304 Uiso 1.0 2 calc R
H18A H 0.6552 0.7904 0.2705 0.0240 Uiso 1.0 2 calc R
H18B H 0.5197 0.7476 0.3159 0.0240 Uiso 1.0 2 calc R
H19 H 0.7772 0.6655 0.0720 0.0217 Uiso 1.0 2 calc R
H20A H 0.9983 0.5877 0.1090 0.0316 Uiso 1.0 2 calc R
H20B H 1.0228 0.7023 0.1237 0.0316 Uiso 1.0 2 calc R
H21A H 1.1306 0.6896 0.0015 0.0389 Uiso 1.0 2 calc R
H21B H 0.9927 0.6728 -0.0284 0.0389 Uiso 1.0 2 calc R
H22A H 1.0259 0.8602 -0.0849 0.0341 Uiso 1.0 2 calc R
H22B H 1.0400 0.8751 0.0008 0.0341 Uiso 1.0 2 calc R
H23A H 0.8187 0.9559 -0.0399 0.0389 Uiso 1.0 2 calc R
H23B H 0.7952 0.8406 -0.0543 0.0389 Uiso 1.0 2 calc R
H24A H 0.6885 0.8536 0.0675 0.0326 Uiso 1.0 2 calc R
H24B H 0.8262 0.8719 0.0966 0.0326 Uiso 1.0 2 calc R
H25 H 0.6279 0.2126 0.2040 0.0173 Uiso 1.0 2 calc R
H26A H 0.4321 0.1404 0.2666 0.0316 Uiso 1.0 2 calc R
H26B H 0.3528 0.1987 0.1870 0.0316 Uiso 1.0 2 calc R
H27A H 0.5865 0.0259 0.2026 0.0486 Uiso 1.0 2 calc R
H27B H 0.4366 0.0096 0.1902 0.0486 Uiso 1.0 2 calc R
H28A H 0.4435 0.1325 0.0614 0.0494 Uiso 1.0 2 calc R
H28B H 0.5691 0.0325 0.0697 0.0494 Uiso 1.0 2 calc R
H29A H 0.6438 0.2084 0.0062 0.0388 Uiso 1.0 2 calc R
H29B H 0.7148 0.1514 0.0887 0.0388 Uiso 1.0 2 calc R
H30A H 0.6304 0.3443 0.0786 0.0282 Uiso 1.0 2 calc R
H30B H 0.4812 0.3253 0.0667 0.0282 Uiso 1.0 2 calc R
H32A H 0.3004 0.5093 0.0970 0.0265 Uiso 1.0 2 calc R
H32B H 0.2057 0.4478 0.1689 0.0265 Uiso 1.0 2 calc R
H32C H 0.3102 0.3754 0.1217 0.0265 Uiso 1.0 2 calc R
H33 H 0.2440 0.6114 0.1859 0.0183 Uiso 1.0 2 calc R
H34A H 0.3226 0.6511 0.3257 0.0236 Uiso 1.0 2 calc R
H34B H 0.1984 0.5885 0.3227 0.0236 Uiso 1.0 2 calc R
H35A H 0.0829 0.7565 0.2405 0.0285 Uiso 1.0 2 calc R
H35B H 0.1191 0.7801 0.3198 0.0285 Uiso 1.0 2 calc R
H36A H 0.1744 0.9261 0.2065 0.0267 Uiso 1.0 2 calc R
H36B H 0.3074 0.8627 0.2530 0.0267 Uiso 1.0 2 calc R
H37A H 0.3553 0.8849 0.1169 0.0267 Uiso 1.0 2 calc R
H37B H 0.2305 0.8238 0.1128 0.0267 Uiso 1.0 2 calc R
H38A H 0.4310 0.6926 0.1164 0.0226 Uiso 1.0 2 calc R
H38B H 0.4731 0.7150 0.1948 0.0226 Uiso 1.0 2 calc R
H7 H 0.4663 0.2119 0.3868 0.0199 Uiso 1.0 2 calc R
H8 H 0.3123 0.3980 0.3770 0.0188 Uiso 1.0 2 calc R
H9 H 0.4421 0.5252 0.4183 0.0192 Uiso 1.0 2 calc R
H10 H 0.6718 0.4167 0.4574 0.0174 Uiso 1.0 2 calc R
H3 H 0.6884 0.1285 0.3145 0.0202 Uiso 1.0 2 calc R
H4 H 0.9158 -0.0117 0.4063 0.0191 Uiso 1.0 2 calc R
H5 H 1.0213 0.1485 0.4616 0.0088 Uiso 1.0 2 calc R
H6 H 0.8930 0.3640 0.3944 0.0112 Uiso 1.0 2 calc R
H7A H 0.8190 0.2753 0.1686 0.0087 Uiso 1.0 2 calc R
H8A H 0.9722 0.0429 0.2289 0.0148 Uiso 1.0 2 calc R
H9A H 1.1715 0.0616 0.3296 0.0190 Uiso 1.0 2 calc R
H10A H 1.1611 0.3017 0.3262 0.0128 Uiso 1.0 2 calc R
H11 H 0.9366 0.4300 0.2344 0.0215 Uiso 1.0 2 calc R
H12 H 1.1160 0.2321 0.1819 0.0197 Uiso 1.0 2 calc R

loop_
_atom_site_aniso_label
_atom_site_aniso_U_11
_atom_site_aniso_U_22
_atom_site_aniso_U_33
_atom_site_aniso_U_12
_atom_site_aniso_U_13
_atom_site_aniso_U_23
Ta1 0.01269(8) 0.01068(7) 0.01166(7) -0.00147(5) -0.00070(5) -0.00350(5)
N1 0.0164(16) 0.0123(14) 0.0134(15) -0.0039(12) -0.0004(12) -0.0051(12)
N2 0.0204(18) 0.0168(16) 0.0172(16) -0.0059(14) 0.0031(13) -0.0054(13)
N3 0.0148(16) 0.0117(14) 0.0155(15) 0.0003(12) -0.0033(12) -0.0070(12)
N4 0.0173(17) 0.0115(15) 0.0179(16) -0.0006(12) -0.0026(13) -0.0055(12)
C1 0.0135(18) 0.0116(16) 0.0127(16) -0.0005(13) -0.0009(13) -0.0006(13)
C2 0.0171(19) 0.0130(17) 0.0144(17) -0.0012(14) -0.0034(14) -0.0009(13)
C3 0.023(2) 0.0113(16) 0.0142(17) -0.0028(15) -0.0028(15) -0.0007(13)
C4 0.022(3) 0.0145(18) 0.022(2) -0.0037(16) 0.0086(16) -0.0019(15)
C5 0.026(3) 0.023(2) 0.0167(19) 0.0008(17) -0.0054(17) -0.0034(16)
C6 0.022(2) 0.0111(16) 0.0110(16) -0.0034(14) 0.0010(14) -0.0008(13)
C7 0.020(2) 0.0166(18) 0.0137(17) -0.0066(15) 0.0046(14) -0.0041(14)
C8 0.0126(18) 0.0203(19) 0.0130(17) -0.0011(15) 0.0035(14) -0.0049(14)
C9 0.018(2) 0.0155(17) 0.0135(17) -0.0008(15) 0.0012(14) -0.0040(14)
C10 0.0131(18) 0.0148(17) 0.0140(17) -0.0007(14) 0.0016(14) -0.0032(13)
C11 0.0165(19) 0.0137(17) 0.0149(17) -0.0017(14) -0.0010(14) -0.0050(13)
C12 0.0134(18) 0.0153(17) 0.0153(17) -0.0010(14) 0.0011(14) -0.0035(14)
C13 0.023(3) 0.0167(18) 0.0169(18) -0.0077(16) -0.0016(15) -0.0039(15)
C14 0.019(2) 0.021(2) 0.027(3) -0.0050(16) -0.0030(17) -0.0095(17)
C15 0.029(3) 0.033(3) 0.029(3) -0.013(2) -0.0040(19) -0.012(2)
C16 0.042(4) 0.028(3) 0.035(3) -0.018(3) 0.001(3) -0.018(2)
C17 0.034(3) 0.020(2) 0.026(3) -0.0069(19) 0.0046(19) -0.0137(17)
C18 0.025(3) 0.0170(19) 0.0201(19) -0.0033(16) 0.0015(16) -0.0091(15)
C19 0.017(2) 0.0184(19) 0.0170(18) -0.0053(15) 0.0015(15) -0.0015(15)
C20 0.025(3) 0.026(3) 0.021(2) 0.0022(18) 0.0015(18) -0.0001(17)
C21 0.025(3) 0.035(3) 0.026(3) 0.004(2) 0.0066(19) 0.002(2)
C22 0.026(3) 0.033(3) 0.022(3) -0.009(2) 0.0046(18) -0.0003(19)
C23 0.031(3) 0.029(3) 0.025(3) 0.001(2) 0.001(2) 0.0063(19)
C24 0.030(3) 0.020(2) 0.024(3) 0.0028(18) 0.0051(19) -0.0007(17)
C25 0.0138(18) 0.0137(17) 0.0183(18) -0.0022(14) -0.0005(14) -0.0084(14)
C26 0.021(3) 0.024(3) 0.041(3) -0.0087(18) 0.0027(19) -0.017(2)
C27 0.035(3) 0.023(3) 0.072(5) -0.009(3) 0.001(3) -0.025(3)
C28 0.032(3) 0.046(4) 0.062(4) 0.005(3) -0.011(3) -0.045(3)
C29 0.032(3) 0.040(3) 0.029(3) 0.005(3) -0.009(2) -0.020(3)
C30 0.025(3) 0.028(3) 0.0178(19) 0.0006(18) -0.0013(17) -0.0085(17)
C31 0.0125(18) 0.0168(18) 0.0152(17) -0.0022(14) -0.0018(14) -0.0025(14)
C32 0.016(2) 0.024(2) 0.029(3) 0.0024(16) -0.0089(17) -0.0126(18)
C33 0.0119(18) 0.0168(18) 0.0169(18) 0.0024(14) 0.0004(14) -0.0074(14)
C34 0.020(2) 0.0163(18) 0.0199(19) 0.0021(15) 0.0060(16) -0.0056(15)
C35 0.023(3) 0.020(2) 0.027(3) 0.0020(17) 0.0017(18) -0.0076(17)
C36 0.023(3) 0.0172(19) 0.027(3) 0.0019(16) -0.0035(17) -0.0078(16)
C37 0.027(3) 0.0152(19) 0.019(2) 0.0031(17) 0.0024(17) -0.0015(15)
C38 0.021(2) 0.0147(18) 0.0187(19) 0.0003(15) 0.0036(15) -0.0044(15)
B3 0.014(2) 0.0125(18) 0.0163(19) -0.0027(15) -0.0004(15) -0.0036(15)
B4 0.015(3) 0.0140(19) 0.020(2) 0.0026(16) -0.0028(17) -0.0039(16)
B5 0.017(3) 0.020(3) 0.018(2) 0.0018(17) -0.0044(17) -0.0026(17)
B6 0.017(3) 0.017(2) 0.018(2) -0.0044(17) -0.0044(17) -0.0026(16)
B7 0.013(2) 0.0146(19) 0.0161(19) -0.0027(15) -0.0009(15) -0.0024(15)
B8 0.016(3) 0.015(2) 0.019(2) -0.0004(16) 0.0013(17) -0.0053(16)
B9 0.011(2) 0.019(3) 0.025(3) 0.0019(17) -0.0009(17) -0.0029(18)
B10 0.013(3) 0.022(3) 0.024(3) -0.0038(17) -0.0029(17) -0.0035(18)
B11 0.0059(18) 0.0162(19) 0.021(2) -0.0027(15) -0.0012(15) -0.0022(16)
B12 0.013(2) 0.021(3) 0.023(3) -0.0027(17) 0.0004(17) -0.0035(18)

loop_
_atom_type_symbol
_atom_type_description
_atom_type_scat_dispersion_real
_atom_type_scat_dispersion_imag
_atom_type_scat_source
C C 0.0033 0.0016
;
International Tables for Crystallography
(1992, Vol. C, Tables 4.2.6.8 and 6.1.1.4)
;
H H 0.0000 0.0000
;
International Tables for Crystallography
(1992, Vol. C, Table 6.1.1.4)
;
N N 0.0061 0.0033
;
International Tables for Crystallography
(1992, Vol. C, Tables 4.2.6.8 and 6.1.1.4)
;
B B 0.0013 0.0007
;
International Tables for Crystallography
(1992, Vol. C, Tables 4.2.6.8 and 6.1.1.4)
;
Ta Ta -0.7052 6.5227
;
International Tables for Crystallography
(1992, Vol. C, Tables 4.2.6.8 and 6.1.1.4)
;

loop_
_geom_angle_atom_site_label_1
_geom_angle_atom_site_label_2
_geom_angle_atom_site_label_3
_geom_angle
_geom_angle_publ_flag
N1 Ta1 N3 141.30(12) yes
N1 Ta1 N4 97.99(14) yes
N1 Ta1 C1 97.02(15) yes
N1 Ta1 C6 111.33(15) yes
N1 Ta1 C7 136.30(15) yes
N1 Ta1 C8 116.54(15) yes
N1 Ta1 C9 84.74(15) yes
N1 Ta1 C10 82.12(14) yes
N1 Ta1 C11 64.42(16) yes
N1 Ta1 C12 30.72(14) yes
N1 Ta1 C31 121.51(13) yes
N3 Ta1 N4 59.34(14) yes
N3 Ta1 C1 92.68(14) yes
N3 Ta1 C6 107.18(14) yes
N3 Ta1 C7 80.81(14) yes
N3 Ta1 C8 88.66(15) yes
N3 Ta1 C9 121.54(15) yes
N3 Ta1 C10 135.81(13) yes
N3 Ta1 C11 79.98(15) yes
N3 Ta1 C12 112.39(13) yes
N3 Ta1 C31 29.80(12) yes
N4 Ta1 C1 149.02(15) yes
N4 Ta1 C6 128.10(14) yes
N4 Ta1 C7 97.61(13) yes
N4 Ta1 C8 73.93(13) yes
N4 Ta1 C9 87.67(14) yes
N4 Ta1 C10 121.14(13) yes
N4 Ta1 C11 79.81(14) yes
N4 Ta1 C12 89.06(13) yes
N4 Ta1 C31 29.55(14) yes
C1 Ta1 C6 69.62(13) yes
C1 Ta1 C7 89.92(13) yes
C1 Ta1 C8 122.03(12) yes
C1 Ta1 C9 120.64(13) yes
C1 Ta1 C10 87.69(13) yes
C1 Ta1 C11 82.51(13) yes
C1 Ta1 C12 90.18(13) yes
C1 Ta1 C31 121.32(15) yes
C6 Ta1 C7 32.96(15) yes
C6 Ta1 C8 54.96(13) yes
C6 Ta1 C9 55.30(13) yes
C6 Ta1 C10 33.10(15) yes
C6 Ta1 C11 151.33(14) yes
C6 Ta1 C12 136.18(15) yes
C6 Ta1 C31 122.20(14) yes
C7 Ta1 C8 33.29(14) yes
C7 Ta1 C9 55.47(15) yes
C7 Ta1 C10 55.00(16) yes
C7 Ta1 C11 158.97(17) yes
C7 Ta1 C12 166.77(15) yes
C7 Ta1 C31 89.63(14) yes
C8 Ta1 C9 33.52(17) yes
C8 Ta1 C10 55.22(15) yes
C8 Ta1 C11 153.62(14) yes
C8 Ta1 C12 141.39(14) yes
C8 Ta1 C31 80.52(14) yes
C9 Ta1 C10 33.49(13) yes
C9 Ta1 C11 144.31(15) yes
C9 Ta1 C12 113.76(15) yes
C9 Ta1 C31 106.46(14) yes
C10 Ta1 C11 143.45(17) yes
C10 Ta1 C12 111.79(15) yes
C10 Ta1 C31 135.71(13) yes
C11 Ta1 C12 33.70(16) yes
C11 Ta1 C31 77.83(15) yes
C12 Ta1 C31 101.58(13) yes
Ta1 N1 C12 101.7(3) yes
Ta1 N1 C13 138.9(3) yes
C12 N1 C13 119.4(4) yes
C12 N2 C19 117.9(5) yes
Ta1 N3 C25 138.8(3) yes
Ta1 N3 C31 94.2(3) yes
C25 N3 C31 125.7(4) yes
Ta1 N4 C31 96.0(3) yes
Ta1 N4 C33 141.4(4) yes
C31 N4 C33 122.0(4) yes
Ta1 C1 C2 120.4(3) yes
Ta1 C1 B3 121.7(3) yes
Ta1 C1 B6 117.6(3) yes
Ta1 C1 B7 125.2(3) yes
Ta1 C1 B11 122.5(3) yes
C2 C1 B3 58.5(3) yes
C2 C1 B6 58.8(3) yes
C2 C1 B7 106.8(3) yes
C2 C1 B11 106.3(3) yes
B3 C1 B6 108.3(3) yes
B3 C1 B7 61.8(3) yes
B3 C1 B11 110.3(3) yes
B6 C1 B7 109.6(3) yes
B6 C1 B11 60.6(3) yes
B7 C1 B11 61.0(3) yes
C1 C2 C3 114.4(3) yes
C1 C2 B3 60.4(3) yes
C1 C2 B4 111.9(3) yes
C1 C2 B5 112.0(3) yes
C1 C2 B6 60.7(3) yes
C3 C2 B3 116.2(4) yes
C3 C2 B4 123.2(4) yes
C3 C2 B5 123.2(4) yes
C3 C2 B6 117.7(4) yes
B3 C2 B4 63.5(3) yes
B3 C2 B5 114.2(4) yes
B3 C2 B6 111.4(3) yes
B4 C2 B5 62.2(3) yes
B4 C2 B6 112.8(4) yes
B5 C2 B6 62.5(3) yes
C2 C3 C4 111.9(4) yes
C2 C3 C5 111.1(4) yes
C2 C3 C6 109.3(3) yes
C4 C3 C5 106.1(4) yes
C4 C3 C6 109.5(4) yes
C5 C3 C6 108.8(4) yes
Ta1 C6 C3 126.2(3) yes
Ta1 C6 C7 72.7(2) yes
Ta1 C6 C10 71.0(2) yes
C3 C6 C7 127.3(4) yes
C3 C6 C10 125.1(5) yes
C7 C6 C10 107.3(4) yes
Ta1 C7 C6 74.3(3) yes
Ta1 C7 C8 72.4(3) yes
C6 C7 C8 108.0(4) yes
Ta1 C8 C7 74.3(3) yes
Ta1 C8 C9 71.8(3) yes
C7 C8 C9 107.9(4) yes
Ta1 C9 C8 74.7(3) yes
Ta1 C9 C10 74.0(3) yes
C8 C9 C10 107.9(4) yes
Ta1 C10 C6 75.9(3) yes
Ta1 C10 C9 72.5(3) yes
C6 C10 C9 108.9(4) yes
Ta1 C11 C12 90.4(3) yes
Ta1 C12 N1 47.6(2) yes
Ta1 C12 N2 170.9(4) yes
Ta1 C12 C11 55.85(19) yes
N1 C12 N2 123.3(5) yes
N1 C12 C11 103.4(4) yes
N2 C12 C11 133.3(4) yes
N1 C13 C14 113.5(4) yes
N1 C13 C18 113.4(4) yes
C14 C13 C18 110.8(4) yes
C13 C14 C15 110.9(4) yes
C14 C15 C16 110.9(5) yes
C15 C16 C17 111.6(5) yes
C16 C17 C18 112.1(5) yes
C13 C18 C17 109.6(4) yes
N2 C19 C20 109.5(4) yes
N2 C19 C24 107.4(4) yes
C20 C19 C24 110.3(4) yes
C19 C20 C21 112.1(4) yes
C20 C21 C22 111.1(5) yes
C21 C22 C23 110.6(5) yes
C22 C23 C24 110.6(4) yes
C19 C24 C23 112.3(5) yes
N3 C25 C26 113.4(4) yes
N3 C25 C30 115.3(4) yes
C26 C25 C30 112.1(5) yes
C25 C26 C27 109.3(5) yes
C26 C27 C28 111.7(5) yes
C27 C28 C29 110.7(6) yes
C28 C29 C30 109.7(5) yes
C25 C30 C29 109.6(4) yes
Ta1 C31 N3 56.0(3) yes
Ta1 C31 N4 54.5(2) yes
Ta1 C31 C32 177.5(3) yes
N3 C31 N4 110.4(4) yes
N3 C31 C32 125.9(5) yes
N4 C31 C32 123.6(4) yes
N4 C33 C34 113.5(3) yes
N4 C33 C38 109.7(4) yes
C34 C33 C38 110.7(4) yes
C33 C34 C35 111.3(4) yes
C34 C35 C36 110.5(4) yes
C35 C36 C37 110.8(5) yes
C36 C37 C38 111.7(4) yes
C33 C38 C37 110.8(4) yes
C1 B3 C2 61.1(3) yes
C1 B3 B4 108.3(4) yes
C1 B3 B7 58.8(3) yes
C1 B3 B8 107.3(4) yes
C2 B3 B4 58.3(3) yes
C2 B3 B7 106.5(4) yes
C2 B3 B8 105.6(4) yes
B4 B3 B7 107.8(4) yes
B4 B3 B8 59.8(3) yes
B7 B3 B8 60.2(3) yes
C2 B4 B3 58.2(3) yes
C2 B4 B5 58.9(3) yes
C2 B4 B8 105.5(3) yes
C2 B4 B9 106.3(4) yes
B3 B4 B5 107.3(4) yes
B3 B4 B8 59.8(3) yes
B3 B4 B9 108.1(3) yes
B5 B4 B8 109.1(4) yes
B5 B4 B9 61.0(3) yes
B8 B4 B9 60.6(3) yes
C2 B5 B4 58.9(3) yes
C2 B5 B6 59.1(3) yes
C2 B5 B9 105.6(4) yes
C2 B5 B10 105.8(3) yes
B4 B5 B6 107.4(4) yes
B4 B5 B9 60.1(3) yes
B4 B5 B10 107.8(4) yes
B6 B5 B9 107.1(4) yes
B6 B5 B10 59.7(3) yes
B9 B5 B10 59.6(3) yes
C1 B6 C2 60.5(3) yes
C1 B6 B5 108.6(4) yes
C1 B6 B10 107.9(4) yes
C1 B6 B11 59.5(3) yes
C2 B6 B5 58.4(3) yes
C2 B6 B10 105.9(4) yes
C2 B6 B11 106.8(4) yes
B5 B6 B10 60.6(3) yes
B5 B6 B11 108.9(4) yes
B10 B6 B11 60.3(3) yes
C1 B7 B3 59.4(3) yes
C1 B7 B8 107.8(3) yes
C1 B7 B11 60.0(3) yes
C1 B7 B12 108.3(4) yes
B3 B7 B8 60.0(3) yes
B3 B7 B11 107.6(4) yes
B3 B7 B12 108.2(3) yes
B8 B7 B11 108.2(4) yes
B8 B7 B12 60.3(3) yes
B11 B7 B12 60.2(3) yes
B3 B8 B4 60.4(3) yes
B3 B8 B7 59.8(3) yes
B3 B8 B9 107.8(4) yes
B3 B8 B12 107.7(4) yes
B4 B8 B7 107.9(4) yes
B4 B8 B9 59.6(3) yes
B4 B8 B12 107.5(4) yes
B7 B8 B9 107.5(4) yes
B7 B8 B12 59.9(3) yes
B9 B8 B12 59.6(3) yes
B4 B9 B5 58.9(3) yes
B4 B9 B8 59.8(3) yes
B4 B9 B10 107.3(4) yes
B4 B9 B12 108.0(4) yes
B5 B9 B8 106.8(4) yes
B5 B9 B10 60.1(3) yes
B5 B9 B12 108.1(4) yes
B8 B9 B10 107.7(4) yes
B8 B9 B12 60.1(3) yes
B10 B9 B12 60.3(3) yes
B5 B10 B6 59.7(3) yes
B5 B10 B9 60.4(3) yes
B5 B10 B11 107.6(4) yes
B5 B10 B12 108.1(4) yes
B6 B10 B9 107.7(4) yes
B6 B10 B11 59.5(3) yes
B6 B10 B12 107.3(4) yes
B9 B10 B11 107.8(4) yes
B9 B10 B12 59.9(3) yes
B11 B10 B12 59.9(3) yes
C1 B11 B6 59.9(3) yes
C1 B11 B7 59.0(3) yes
C1 B11 B10 108.2(3) yes
C1 B11 B12 107.7(4) yes
B6 B11 B7 107.4(4) yes
B6 B11 B10 60.3(3) yes
B6 B11 B12 108.4(3) yes
B7 B11 B10 108.8(4) yes
B7 B11 B12 60.6(3) yes
B10 B11 B12 60.5(3) yes
B7 B12 B8 59.8(3) yes
B7 B12 B9 107.9(4) yes
B7 B12 B10 107.0(4) yes
B7 B12 B11 59.2(3) yes
B8 B12 B9 60.3(3) yes
B8 B12 B10 107.5(4) yes
B8 B12 B11 107.0(4) yes
B9 B12 B10 59.8(3) yes
B9 B12 B11 107.5(4) yes
B10 B12 B11 59.6(3) yes
C3 C4 H4A 109.465 no
C3 C4 H4B 109.472 no
C3 C4 H4C 109.471 no
H4A C4 H4B 109.471 no
H4A C4 H4C 109.467 no
H4B C4 H4C 109.481 no
C3 C5 H5A 109.473 no
C3 C5 H5B 109.468 no
C3 C5 H5C 109.471 no
H5A C5 H5B 109.471 no
H5A C5 H5C 109.472 no
H5B C5 H5C 109.472 no
Ta1 C7 H7 119.190 no
C6 C7 H7 126.014 no
C8 C7 H7 126.009 no
Ta1 C8 H8 119.675 no
C7 C8 H8 126.033 no
C9 C8 H8 126.032 no
Ta1 C9 H9 117.285 no
C8 C9 H9 126.056 no
C10 C9 H9 126.049 no
Ta1 C10 H10 117.907 no
C6 C10 H10 125.548 no
C9 C10 H10 125.555 no
Ta1 C11 H11A 113.570 no
Ta1 C11 H11B 113.563 no
C12 C11 H11A 113.570 no
C12 C11 H11B 113.555 no
H11A C11 H11B 110.833 no
N1 C13 H13 106.180 no
C14 C13 H13 106.191 no
C18 C13 H13 106.183 no
C13 C14 H14A 109.457 no
C13 C14 H14B 109.450 no
C15 C14 H14A 109.459 no
C15 C14 H14B 109.457 no
H14A C14 H14B 108.043 no
C14 C15 H15A 109.468 no
C14 C15 H15B 109.464 no
C16 C15 H15A 109.471 no
C16 C15 H15B 109.462 no
H15A C15 H15B 108.055 no
C15 C16 H16A 109.309 no
C15 C16 H16B 109.311 no
C17 C16 H16A 109.310 no
C17 C16 H16B 109.304 no
H16A C16 H16B 107.961 no
C16 C17 H17A 109.196 no
C16 C17 H17B 109.203 no
C18 C17 H17A 109.195 no
C18 C17 H17B 109.190 no
H17A C17 H17B 107.902 no
C13 C18 H18A 109.762 no
C13 C18 H18B 109.765 no
C17 C18 H18A 109.753 no
C17 C18 H18B 109.754 no
H18A C18 H18B 108.222 no
N2 C19 H19 109.893 no
C20 C19 H19 109.874 no
C24 C19 H19 109.889 no
C19 C20 H20A 109.187 no
C19 C20 H20B 109.181 no
C21 C20 H20A 109.187 no
C21 C20 H20B 109.184 no
H20A C20 H20B 107.887 no
C20 C21 H21A 109.416 no
C20 C21 H21B 109.420 no
C22 C21 H21A 109.419 no
C22 C21 H21B 109.425 no
H21A C21 H21B 108.035 no
C21 C22 H22A 109.521 no
C21 C22 H22B 109.527 no
C23 C22 H22A 109.523 no
C23 C22 H22B 109.518 no
H22A C22 H22B 108.086 no
C22 C23 H23A 109.523 no
C22 C23 H23B 109.518 no
C24 C23 H23A 109.528 no
C24 C23 H23B 109.522 no
H23A C23 H23B 108.077 no
C19 C24 H24A 109.140 no
C19 C24 H24B 109.139 no
C23 C24 H24A 109.140 no
C23 C24 H24B 109.139 no
H24A C24 H24B 107.863 no
N3 C25 H25 104.943 no
C26 C25 H25 104.951 no
C30 C25 H25 104.947 no
C25 C26 H26A 109.811 no
C25 C26 H26B 109.823 no
C27 C26 H26A 109.823 no
C27 C26 H26B 109.821 no
H26A C26 H26B 108.260 no
C26 C27 H27A 109.281 no
C26 C27 H27B 109.276 no
C28 C27 H27A 109.287 no
C28 C27 H27B 109.291 no
H27A C27 H27B 107.953 no
C27 C28 H28A 109.519 no
C27 C28 H28B 109.515 no
C29 C28 H28A 109.513 no
C29 C28 H28B 109.509 no
H28A C28 H28B 108.067 no
C28 C29 H29A 109.732 no
C28 C29 H29B 109.729 no
C30 C29 H29A 109.734 no
C30 C29 H29B 109.735 no
H29A C29 H29B 108.210 no
C25 C30 H30A 109.764 no
C25 C30 H30B 109.761 no
C29 C30 H30A 109.764 no
C29 C30 H30B 109.764 no
H30A C30 H30B 108.216 no
C31 C32 H32A 109.467 no
C31 C32 H32B 109.475 no
C31 C32 H32C 109.475 no
H32A C32 H32B 109.467 no
H32A C32 H32C 109.468 no
H32B C32 H32C 109.475 no
N4 C33 H33 107.574 no
C34 C33 H33 107.579 no
C38 C33 H33 107.585 no
C33 C34 H34A 109.362 no
C33 C34 H34B 109.358 no
C35 C34 H34A 109.365 no
C35 C34 H34B 109.362 no
H34A C34 H34B 107.987 no
C34 C35 H35A 109.551 no
C34 C35 H35B 109.553 no
C36 C35 H35A 109.541 no
C36 C35 H35B 109.549 no
H35A C35 H35B 108.100 no
C35 C36 H36A 109.494 no
C35 C36 H36B 109.490 no
C37 C36 H36A 109.499 no
C37 C36 H36B 109.497 no
H36A C36 H36B 108.063 no
C36 C37 H37A 109.279 no
C36 C37 H37B 109.270 no
C38 C37 H37A 109.268 no
C38 C37 H37B 109.269 no
H37A C37 H37B 107.933 no
C33 C38 H38A 109.497 no
C33 C38 H38B 109.497 no
C37 C38 H38A 109.486 no
C37 C38 H38B 109.494 no
H38A C38 H38B 108.065 no
C1 B3 H3 113.647 no
C2 B3 H3 113.006 no
B4 B3 H3 122.450 no
B7 B3 H3 127.030 no
B8 B3 H3 133.367 no
C2 B4 H4 119.434 no
B3 B4 H4 115.947 no
B5 B4 H4 124.296 no
B8 B4 H4 122.092 no
B9 B4 H4 128.061 no
C2 B5 H5 109.960 no
B4 B5 H5 117.876 no
B6 B5 H5 115.577 no
B9 B5 H5 134.204 no
B10 B5 H5 131.909 no
C1 B6 H6 116.274 no
C2 B6 H6 115.922 no
B5 B6 H6 121.133 no
B10 B6 H6 129.668 no
B11 B6 H6 125.761 no
C1 B7 H7A 116.496 no
B3 B7 H7A 118.569 no
B8 B7 H7A 124.825 no
B11 B7 H7A 121.523 no
B12 B7 H7A 126.710 no
B3 B8 H8A 124.057 no
B4 B8 H8A 124.174 no
B7 B8 H8A 120.863 no
B9 B8 H8A 121.208 no
B12 B8 H8A 119.047 no
B4 B9 H9A 119.060 no
B5 B9 H9A 121.504 no
B8 B9 H9A 120.826 no
B10 B9 H9A 124.563 no
B12 B9 H9A 123.723 no
B5 B10 H10A 119.396 no
B6 B10 H10A 115.244 no
B9 B10 H10A 127.395 no
B11 B10 H10A 119.399 no
B12 B10 H10A 127.363 no
C1 B11 H11 111.200 no
B6 B11 H11 108.151 no
B7 B11 H11 127.450 no
B10 B11 H11 122.143 no
B12 B11 H11 136.132 no
B7 B12 H12 120.146 no
B8 B12 H12 120.451 no
B9 B12 H12 122.687 no
B10 B12 H12 124.414 no
B11 B12 H12 122.645 no

loop_
_geom_bond_atom_site_label_1
_geom_bond_atom_site_label_2
_geom_bond_distance
_geom_bond_publ_flag
Ta1 N1 2.033(4) yes
Ta1 N3 2.222(4) yes
Ta1 N4 2.188(4) yes
Ta1 C1 2.347(4) yes
Ta1 C6 2.513(4) yes
Ta1 C7 2.493(4) yes
Ta1 C8 2.468(4) yes
Ta1 C9 2.431(5) yes
Ta1 C10 2.450(4) yes
Ta1 C11 2.233(4) yes
Ta1 C12 2.698(4) yes
Ta1 C31 2.674(5) yes
N1 C12 1.407(5) yes
N1 C13 1.490(7) yes
N2 C12 1.280(6) yes
N2 C19 1.472(6) yes
N3 C25 1.460(6) yes
N3 C31 1.332(5) yes
N4 C31 1.326(7) yes
N4 C33 1.479(5) yes
C1 C2 1.743(5) yes
C1 B3 1.731(7) yes
C1 B6 1.745(7) yes
C1 B7 1.719(7) yes
C1 B11 1.738(6) yes
C2 C3 1.549(6) yes
C2 B3 1.697(7) yes
C2 B4 1.699(7) yes
C2 B5 1.699(7) yes
C2 B6 1.712(7) yes
C3 C4 1.543(7) yes
C3 C5 1.548(7) yes
C3 C6 1.518(6) yes
C6 C7 1.420(7) yes
C6 C10 1.415(7) yes
C7 C8 1.421(6) yes
C8 C9 1.413(7) yes
C9 C10 1.406(6) yes
C11 C12 1.497(7) yes
C13 C14 1.520(7) yes
C13 C18 1.545(6) yes
C14 C15 1.523(9) yes
C15 C16 1.517(8) yes
C16 C17 1.525(9) yes
C17 C18 1.524(8) yes
C19 C20 1.516(7) yes
C19 C24 1.530(6) yes
C20 C21 1.529(7) yes
C21 C22 1.516(8) yes
C22 C23 1.537(8) yes
C23 C24 1.515(7) yes
C25 C26 1.538(7) yes
C25 C30 1.522(6) yes
C26 C27 1.536(9) yes
C27 C28 1.514(10) yes
C28 C29 1.531(10) yes
C29 C30 1.536(9) yes
C31 C32 1.512(7) yes
C33 C34 1.533(7) yes
C33 C38 1.541(6) yes
C34 C35 1.533(6) yes
C35 C36 1.526(7) yes
C36 C37 1.519(7) yes
C37 C38 1.543(6) yes
B3 B4 1.787(7) yes
B3 B7 1.772(6) yes
B3 B8 1.777(7) yes
B4 B5 1.754(9) yes
B4 B8 1.777(7) yes
B4 B9 1.775(7) yes
B5 B6 1.770(7) yes
B5 B9 1.791(8) yes
B5 B10 1.786(7) yes
B6 B10 1.771(7) yes
B6 B11 1.756(7) yes
B7 B8 1.779(6) yes
B7 B11 1.756(8) yes
B7 B12 1.782(7) yes
B8 B9 1.792(8) yes
B8 B12 1.787(8) yes
B9 B10 1.777(8) yes
B9 B12 1.779(7) yes
B10 B11 1.770(7) yes
B10 B12 1.785(9) yes
B11 B12 1.776(7) yes
C4 H4A 0.980 no
C4 H4B 0.980 no
C4 H4C 0.980 no
C5 H5A 0.980 no
C5 H5B 0.980 no
C5 H5C 0.980 no
C7 H7 0.950 no
C8 H8 0.950 no
C9 H9 0.950 no
C10 H10 0.950 no
C11 H11A 0.990 no
C11 H11B 0.990 no
C13 H13 1.000 no
C14 H14A 0.990 no
C14 H14B 0.990 no
C15 H15A 0.990 no
C15 H15B 0.990 no
C16 H16A 0.990 no
C16 H16B 0.990 no
C17 H17A 0.990 no
C17 H17B 0.990 no
C18 H18A 0.990 no
C18 H18B 0.990 no
C19 H19 1.000 no
C20 H20A 0.990 no
C20 H20B 0.990 no
C21 H21A 0.990 no
C21 H21B 0.990 no
C22 H22A 0.990 no
C22 H22B 0.990 no
C23 H23A 0.990 no
C23 H23B 0.990 no
C24 H24A 0.990 no
C24 H24B 0.990 no
C25 H25 1.000 no
C26 H26A 0.990 no
C26 H26B 0.990 no
C27 H27A 0.990 no
C27 H27B 0.990 no
C28 H28A 0.990 no
C28 H28B 0.990 no
C29 H29A 0.990 no
C29 H29B 0.990 no
C30 H30A 0.990 no
C30 H30B 0.990 no
C32 H32A 0.980 no
C32 H32B 0.980 no
C32 H32C 0.980 no
C33 H33 1.000 no
C34 H34A 0.990 no
C34 H34B 0.990 no
C35 H35A 0.990 no
C35 H35B 0.990 no
C36 H36A 0.990 no
C36 H36B 0.990 no
C37 H37A 0.990 no
C37 H37B 0.990 no
C38 H38A 0.990 no
C38 H38B 0.990 no
B3 H3 1.214 no
B4 H4 1.131 no
B5 H5 1.021 no
B6 H6 1.065 no
B7 H7A 1.096 no
B8 H8A 1.146 no
B9 H9A 0.982 no
B10 H10A 1.074 no
B11 H11 1.080 no
B12 H12 1.042 no

loop_
_geom_contact_atom_site_label_1
_geom_contact_atom_site_label_2
_geom_contact_distance
_geom_contact_publ_flag
_geom_contact_site_symmetry_2
N2 C13 2.850(6) no .
N2 C14 3.085(7) no .
N2 C18 3.071(6) no .
N3 C33 3.588(6) no .
N4 C25 3.587(6) no .
C1 B9 3.351(6) no .
C2 C7 3.499(6) no .
C2 C10 3.389(6) no .
C2 B12 3.279(7) no .
C4 C7 2.963(6) no .
C4 B3 3.139(6) no .
C4 B4 3.111(7) no .
C5 C10 2.943(6) no .
C5 B5 3.071(7) no .
C5 B6 3.211(6) no .
C6 B3 3.288(7) no .
C6 B6 3.256(7) no .
C8 C34 3.489(6) no .
C9 C13 3.299(7) no .
C9 C34 3.460(6) no .
C10 C13 3.203(6) no .
C10 B6 3.469(7) no .
C11 C19 3.002(6) no .
C11 C38 3.488(6) no .
C11 B7 3.405(6) no .
C11 B11 3.242(6) no .
C12 C14 3.128(8) no .
C12 C18 3.114(7) no .
C12 C20 3.282(7) no .
C12 C24 3.488(6) no .
C12 C38 3.430(6) no .
C12 B11 3.512(6) no .
C13 C16 2.934(9) no .
C14 C17 2.929(7) no .
C15 C18 2.959(8) no .
C19 C22 2.957(7) no .
C20 C23 2.934(7) no .
C21 C24 2.927(8) no .
C25 C28 2.921(10) no .
C25 C32 3.078(6) no .
C25 B3 3.430(6) no .
C25 B7 3.486(7) no .
C26 C29 2.964(8) no .
C26 C31 3.251(7) no .
C26 C32 3.441(7) no .
C27 C30 2.941(8) no .
C30 C31 3.110(7) no .
C30 C32 3.243(7) no .
C31 C38 3.385(6) no .
C32 C33 2.948(8) no .
C33 C36 2.963(7) no .
C34 C37 2.939(6) no .
C35 C38 2.960(7) no .
B3 B10 3.363(8) no .
B4 B11 3.360(7) no .
B5 B7 3.372(7) no .
B6 B8 3.349(8) no .
Ta1 H13 3.3227 no .
Ta1 H25 3.4279 no .
Ta1 H3 3.5660 no .
Ta1 H6 3.4924 no .
Ta1 H11 3.5291 no .
N1 H11A 2.9503 no .
N1 H11B 2.9536 no .
N1 H14A 2.7705 no .
N1 H14B 2.6733 no .
N1 H18A 2.7887 no .
N1 H18B 2.7080 no .
N1 H34A 3.5725 no .
N1 H38B 2.8809 no .
N1 H9 3.0557 no .
N1 H10 2.9413 no .
N1 H6 3.2247 no .
N1 H11 3.0912 no .
N2 H11A 2.9336 no .
N2 H11B 2.9390 no .
N2 H14A 2.4999 no .
N2 H14B 3.5083 no .
N2 H18A 2.4845 no .
N2 H18B 3.5058 no .
N2 H20A 2.6849 no .
N2 H20B 2.5708 no .
N2 H24A 2.6439 no .
N2 H24B 2.5540 no .
N2 H38B 3.0585 no .
N2 H11 3.1527 no .
N3 H11A 3.1508 no .
N3 H11B 2.8263 no .
N3 H26A 2.6662 no .
N3 H26B 2.7834 no .
N3 H30A 2.6762 no .
N3 H30B 2.8085 no .
N3 H32A 3.1422 no .
N3 H32B 3.1449 no .
N3 H32C 2.6254 no .
N3 H7 2.9758 no .
N3 H8 3.3878 no .
N3 H3 3.1511 no .
N3 H7A 3.2513 no .
N4 H11B 2.5816 no .
N4 H32A 2.7688 no .
N4 H32B 2.7707 no .
N4 H32C 3.2761 no .
N4 H34A 2.7228 no .
N4 H34B 2.7240 no .
N4 H38A 2.6609 no .
N4 H38B 2.6663 no .
N4 H8 2.6703 no .
N4 H9 3.3636 no .
C1 H11A 2.7463 no .
C1 H25 3.0350 no .
C1 H10 3.5472 no .
C2 H4A 2.7639 no .
C2 H4B 3.4011 no .
C2 H4C 2.7441 no .
C2 H5A 3.3958 no .
C2 H5B 2.7464 no .
C2 H5C 2.7398 no .
C2 H10 3.5145 no .
C3 H7 2.9351 no .
C3 H10 2.8817 no .
C3 H3 2.8695 no .
C3 H4 3.1176 no .
C3 H5 2.9153 no .
C3 H6 2.9267 no .
C4 H5A 2.6242 no .
C4 H5B 3.3299 no .
C4 H5C 2.6604 no .
C4 H7 2.8139 no .
C4 H3 2.8030 no .
C4 H4 2.8244 no .
C5 H4A 3.3307 no .
C5 H4B 2.6199 no .
C5 H4C 2.6623 no .
C5 H10 2.7984 no .
C5 H5 2.6215 no .
C5 H6 2.9757 no .
C6 H4A 2.6877 no .
C6 H4B 2.6871 no .
C6 H4C 3.3449 no .
C6 H5A 2.6795 no .
C6 H5B 2.6792 no .
C6 H5C 3.3407 no .
C6 H8 3.2155 no .
C6 H9 3.2112 no .
C6 H3 3.1356 no .
C6 H6 3.1345 no .
C7 H4A 2.7370 no .
C7 H4B 2.9998 no .
C7 H26A 3.4163 no .
C7 H9 3.2097 no .
C7 H10 3.1998 no .
C7 H3 3.0703 no .
C8 H34A 3.2602 no .
C8 H34B 3.0694 no .
C8 H10 3.1952 no .
C9 H13 2.6453 no .
C9 H34A 2.8493 no .
C9 H34B 3.3306 no .
C9 H7 3.2086 no .
C10 H5A 3.0337 no .
C10 H5B 2.6803 no .
C10 H13 2.5356 no .
C10 H7 3.2009 no .
C10 H8 3.1961 no .
C10 H6 2.9343 no .
C11 H19 2.5506 no .
C11 H20A 3.4856 no .
C11 H30A 3.2189 no .
C11 H38A 3.1744 no .
C11 H38B 3.1171 no .
C11 H7A 3.0483 no .
C11 H11 2.7311 no .
C12 H13 3.2907 no .
C12 H14A 2.9079 no .
C12 H14B 3.3388 no .
C12 H18A 2.8919 no .
C12 H18B 3.3324 no .
C12 H19 2.4359 no .
C12 H20A 3.1781 no .
C12 H20B 3.5740 no .
C12 H24A 3.5107 no .
C12 H38A 3.3924 no .
C12 H38B 2.6867 no .
C12 H11 2.6811 no .
C13 H15A 2.7331 no .
C13 H15B 3.3577 no .
C13 H16A 3.3098 no .
C13 H17A 2.7346 no .
C13 H17B 3.3630 no .
C13 H38B 3.4543 no .
C13 H9 3.0210 no .
C13 H10 2.8221 no .
C13 H6 3.4762 no .
C14 H16A 2.7431 no .
C14 H16B 3.3539 no .
C14 H17A 3.2944 no .
C14 H18A 2.7501 no .
C14 H18B 3.3736 no .
C14 H10 3.3299 no .
C14 H6 3.1320 no .
C15 H13 2.6338 no .
C15 H17A 2.7563 no .
C15 H17B 3.3615 no .
C15 H18A 3.3155 no .
C16 H13 3.1698 no .
C16 H14A 2.7304 no .
C16 H14B 3.3546 no .
C16 H18A 2.7707 no .
C16 H18B 3.3773 no .
C17 H13 2.6399 no .
C17 H14A 3.2676 no .
C17 H15A 2.7584 no .
C17 H15B 3.3650 no .
C18 H14A 2.7335 no .
C18 H14B 3.3764 no .
C18 H15A 3.3199 no .
C18 H16A 2.7703 no .
C18 H16B 3.3736 no .
C18 H34A 3.3792 no .
C18 H36B 3.3722 no .
C18 H38B 2.9560 no .
C18 H9 3.4932 no .
C19 H11A 3.1065 no .
C19 H11B 3.1031 no .
C19 H21A 3.3704 no .
C19 H21B 2.7622 no .
C19 H22B 3.3046 no .
C19 H23A 3.3762 no .
C19 H23B 2.7644 no .
C20 H11A 3.5624 no .
C20 H22A 3.3625 no .
C20 H22B 2.7408 no .
C20 H23B 3.2892 no .
C20 H24A 3.3486 no .
C20 H24B 2.7376 no .
C20 H11 3.3995 no .
C21 H19 2.7856 no .
C21 H23A 3.3608 no .
C21 H23B 2.7413 no .
C21 H24B 3.2855 no .
C22 H19 3.3475 no .
C22 H20A 3.3576 no .
C22 H20B 2.7419 no .
C22 H24A 3.3611 no .
C22 H24B 2.7359 no .
C23 H19 2.7885 no .
C23 H20B 3.2964 no .
C23 H21A 3.3640 no .
C23 H21B 2.7372 no .
C24 H20A 3.3516 no .
C24 H20B 2.7388 no .
C24 H21B 3.2821 no .
C24 H22A 3.3597 no .
C24 H22B 2.7405 no .
C25 H27A 2.7363 no .
C25 H27B 3.3626 no .
C25 H28A 3.2597 no .
C25 H29A 3.3555 no .
C25 H29B 2.7090 no .
C25 H32C 2.6655 no .
C25 H7 3.5206 no .
C25 H3 2.8158 no .
C25 H7A 2.8553 no .
C26 H28A 2.7420 no .
C26 H28B 3.3746 no .
C26 H29B 3.2919 no .
C26 H30A 3.3884 no .
C26 H30B 2.7565 no .
C26 H32C 2.8140 no .
C26 H7 3.4160 no .
C26 H3 3.1438 no .
C27 H25 2.6141 no .
C27 H29A 3.3578 no .
C27 H29B 2.7183 no .
C27 H30B 3.2776 no .
C27 H3 3.5726 no .
C28 H25 3.1381 no .
C28 H26A 3.3717 no .
C28 H26B 2.7675 no .
C28 H30A 3.3662 no .
C28 H30B 2.7180 no .
C29 H25 2.5874 no .
C29 H26B 3.3423 no .
C29 H27A 2.7191 no .
C29 H27B 3.3579 no .
C29 H7A 3.3298 no .
C30 H11B 3.5943 no .
C30 H26A 3.3849 no .
C30 H26B 2.7773 no .
C30 H27A 3.2957 no .
C30 H28A 2.7131 no .
C30 H28B 3.3653 no .
C30 H32A 3.5090 no .
C30 H32C 2.6747 no .
C30 H7A 2.9440 no .
C31 H11B 2.7207 no .
C31 H25 3.2227 no .
C31 H26A 3.4665 no .
C31 H26B 3.1151 no .
C31 H30A 3.2258 no .
C31 H30B 2.9803 no .
C31 H33 2.4991 no .
C31 H38A 3.2372 no .
C31 H8 3.1233 no .
C32 H26B 2.8928 no .
C32 H30A 3.5601 no .
C32 H30B 2.6563 no .
C32 H33 2.4365 no .
C32 H38A 3.5473 no .
C33 H11B 3.3038 no .
C33 H32A 2.8748 no .
C33 H32B 2.9429 no .
C33 H35A 2.7541 no .
C33 H35B 3.3827 no .
C33 H36B 3.3071 no .
C33 H37A 3.3873 no .
C33 H37B 2.7723 no .
C33 H8 3.3227 no .
C34 H18B 3.2809 no .
C34 H36A 3.3675 no .
C34 H36B 2.7329 no .
C34 H37B 3.2978 no .
C34 H38A 3.3791 no .
C34 H38B 2.7712 no .
C34 H8 3.0430 no .
C34 H9 2.9770 no .
C35 H33 2.7139 no .
C35 H37A 3.3570 no .
C35 H37B 2.7304 no .
C35 H38B 3.3339 no .
C36 H18B 3.3192 no .
C36 H33 3.2728 no .
C36 H34A 2.7326 no .
C36 H34B 3.3651 no .
C36 H38A 3.3802 no .
C36 H38B 2.7771 no .
C37 H33 2.7292 no .
C37 H34A 3.2856 no .
C37 H35A 2.7285 no .
C37 H35B 3.3579 no .
C38 H11B 2.9277 no .
C38 H18B 3.2202 no .
C38 H32A 3.4240 no .
C38 H34A 2.7558 no .
C38 H34B 3.3804 no .
C38 H35A 3.3009 no .
C38 H36A 3.3854 no .
C38 H36B 2.7615 no .
B3 H4A 2.7719 no .
B3 H4C 3.3534 no .
B3 H25 2.5123 no .
B3 H7 3.5356 no .
B4 H4A 3.1506 no .
B4 H4C 2.8066 no .
B4 H5C 3.4481 no .
B5 H4C 3.5357 no .
B5 H5B 3.0553 no .
B5 H5C 2.7977 no .
B6 H5B 2.8333 no .
B6 H5C 3.4578 no .
B6 H14B 3.1003 no .
B6 H10 3.2317 no .
B7 H11A 2.6791 no .
B7 H25 2.6454 no .
B7 H29B 3.5728 no .
B7 H30A 3.5207 no .
B8 H25 3.4952 no .
B11 H11A 2.6208 no .
B11 H20A 3.5182 no .
H4A H5A 3.5205 no .
H4A H5C 3.5681 no .
H4A H26A 3.5685 no .
H4A H7 2.3078 no .
H4A H3 2.1096 no .
H4A H4 2.8778 no .
H4B H5A 2.3949 no .
H4B H5B 3.5178 no .
H4B H5C 2.9106 no .
H4B H7 2.8896 no .
H4C H5A 2.9196 no .
H4C H5B 3.5675 no .
H4C H5C 2.4790 no .
H4C H3 3.2068 no .
H4C H4 2.2388 no .
H4C H5 3.4149 no .
H5A H10 2.9740 no .
H5A H5 3.5509 no .
H5B H10 2.2399 no .
H5B H5 2.6269 no .
H5B H6 2.3189 no .
H5C H4 3.4641 no .
H5C H5 2.1152 no .
H5C H6 3.3881 no .
H11A H19 2.6112 no .
H11A H20A 3.0057 no .
H11A H25 3.4731 no .
H11A H30A 2.8815 no .
H11A H7A 2.2686 no .
H11A H11 2.2068 no .
H11B H19 2.4256 no .
H11B H30A 2.9138 no .
H11B H32A 3.4439 no .
H11B H38A 2.4070 no .
H11B H38B 2.8032 no .
H11B H7A 3.5033 no .
H13 H14A 2.8486 no .
H13 H14B 2.3537 no .
H13 H15A 2.4802 no .
H13 H15B 3.5453 no .
H13 H17A 2.4879 no .
H13 H17B 3.5560 no .
H13 H18A 2.8701 no .
H13 H18B 2.3716 no .
H13 H34A 3.5457 no .
H13 H9 2.3386 no .
H13 H10 2.1013 no .
H13 H6 3.4165 no .
H14A H15A 2.8708 no .
H14A H15B 2.3558 no .
H14A H16A 2.6004 no .
H14A H18A 2.5921 no .
H14A H20B 3.3772 no .
H14A H11 3.5255 no .
H14B H15A 2.3559 no .
H14B H15B 2.3825 no .
H14B H10 2.9405 no .
H14B H6 2.2279 no .
H14B H11 3.2329 no .
H15A H16A 2.8642 no .
H15A H16B 2.3390 no .
H15A H17A 2.6322 no .
H15A H10 3.4760 no .
H15B H16A 2.3374 no .
H15B H16B 2.3854 no .
H16A H17A 2.8681 no .
H16A H17B 2.3440 no .
H16A H18A 2.6476 no .
H16B H17A 2.3427 no .
H16B H17B 2.3863 no .
H17A H18A 2.8711 no .
H17A H18B 2.3467 no .
H17B H18A 2.3523 no .
H17B H18B 2.3915 no .
H18A H24A 3.4386 no .
H18A H24B 3.3433 no .
H18A H36B 3.4773 no .
H18A H38B 2.8097 no .
H18B H34A 2.4674 no .
H18B H36B 2.5193 no .
H18B H38B 2.3987 no .
H18B H9 3.0405 no .
H19 H20A 2.3422 no .
H19 H20B 2.8735 no .
H19 H21B 2.6546 no .
H19 H23B 2.6568 no .
H19 H24A 2.3578 no .
H19 H24B 2.8843 no .
H19 H38A 3.4704 no .
H20A H21A 2.3857 no .
H20A H21B 2.3540 no .
H20A H11 2.6131 no .
H20B H21A 2.3515 no .
H20B H21B 2.8720 no .
H20B H22B 2.6033 no .
H20B H24B 2.6079 no .
H21A H22A 2.3800 no .
H21A H22B 2.3468 no .
H21B H22A 2.3459 no .
H21B H22B 2.8655 no .
H21B H23B 2.5989 no .
H22A H23A 2.3999 no .
H22A H23B 2.3675 no .
H22B H23A 2.3675 no .
H22B H23B 2.8822 no .
H22B H24B 2.5976 no .
H23A H24A 2.3746 no .
H23A H24B 2.3385 no .
H23B H24A 2.3424 no .
H23B H24B 2.8621 no .
H24A H37A 3.3599 no .
H24A H38A 3.4538 no .
H24A H38B 3.2943 no .
H25 H26A 2.3511 no .
H25 H26B 2.8535 no .
H25 H27A 2.4629 no .
H25 H27B 3.5305 no .
H25 H29A 3.4992 no .
H25 H29B 2.4133 no .
H25 H30A 2.3496 no .
H25 H30B 2.8402 no .
H25 H7 3.4666 no .
H25 H3 2.0295 no .
H25 H7A 2.1703 no .
H26A H27A 2.3597 no .
H26A H27B 2.4058 no .
H26A H32C 3.4277 no .
H26A H7 2.6111 no .
H26A H3 2.7598 no .
H26B H27A 2.8815 no .
H26B H27B 2.3650 no .
H26B H28A 2.6190 no .
H26B H30B 2.6307 no .
H26B H32B 3.1602 no .
H26B H32C 2.1732 no .
H27A H28A 2.8634 no .
H27A H28B 2.3505 no .
H27A H29B 2.5597 no .
H27A H3 2.9998 no .
H27B H28A 2.3528 no .
H27B H28B 2.3661 no .
H28A H29A 2.3780 no .
H28A H29B 2.8809 no .
H28A H30B 2.5494 no .
H28A H32C 3.5256 no .
H28B H29A 2.3848 no .
H28B H29B 2.3804 no .
H29A H30A 2.3959 no .
H29A H30B 2.3860 no .
H29B H30A 2.3857 no .
H29B H30B 2.8869 no .
H29B H7A 2.7713 no .
H29B H8A 3.5769 no .
H30A H32C 3.2143 no .
H30A H7A 2.4720 no .
H30B H32A 2.8273 no .
H30B H32B 3.5241 no .
H30B H32C 1.9835 no .
H32A H33 2.2753 no .
H32A H38A 2.9621 no .
H32B H33 2.2657 no .
H32C H33 3.4148 no .
H33 H34A 2.8710 no .
H33 H34B 2.3592 no .
H33 H35A 2.5608 no .
H33 H37B 2.5916 no .
H33 H38A 2.3582 no .
H33 H38B 2.8775 no .
H34A H35A 2.8792 no .
H34A H35B 2.3682 no .
H34A H36B 2.5811 no .
H34A H38B 2.6328 no .
H34A H8 3.0625 no .
H34A H9 2.2025 no .
H34B H35A 2.3701 no .
H34B H35B 2.3879 no .
H34B H8 2.4276 no .
H34B H9 2.9781 no .
H35A H36A 2.3632 no .
H35A H36B 2.8743 no .
H35A H37B 2.5820 no .
H35B H36A 2.3841 no .
H35B H36B 2.3626 no .
H36A H37A 2.3770 no .
H36A H37B 2.3487 no .
H36B H37A 2.3511 no .
H36B H37B 2.8669 no .
H36B H38B 2.6388 no .
H37A H38A 2.4062 no .
H37A H38B 2.3650 no .
H37B H38A 2.3628 no .
H37B H38B 2.8839 no .
H7 H8 2.5389 no .
H7 H3 2.6642 no .
H8 H9 2.5309 no .
H9 H10 2.5177 no .
H10 H6 2.4567 no .
H3 H4 2.9394 no .
H3 H7A 3.0303 no .
H3 H8A 3.2540 no .
H4 H5 2.8726 no .
H4 H8A 3.0256 no .
H4 H9A 2.9494 no .
H5 H6 2.7624 no .
H5 H9A 3.0194 no .
H5 H10A 3.0010 no .
H6 H10A 2.9132 no .
H6 H11 2.7199 no .
H7A H8A 2.9972 no .
H7A H11 2.9910 no .
H7A H12 2.9610 no .
H8A H9A 2.8938 no .
H8A H12 2.8740 no .
H9A H10A 2.9873 no .
H9A H12 2.8880 no .
H10A H11 2.8763 no .
H10A H12 3.0266 no .
H11 H12 3.1202 no .
C3 H17A 3.5266 no 2_666
C4 H4B 3.5974 no 2_656
C4 H16B 3.1551 no 1_545
C4 H17A 3.4546 no 2_666
C5 H15B 3.5307 no 2_766
C5 H34A 3.5884 no 2_666
C5 H35B 3.0156 no 2_666
C5 H4 3.5176 no 2_756
C5 H9A 3.4282 no 2_756
C6 H17A 2.9039 no 2_666
C7 H17A 2.8441 no 2_666
C7 H10A 3.5848 no 1_455
C8 H15A 2.9904 no 2_666
C8 H17A 3.0693 no 2_666
C8 H10A 3.2190 no 1_455
C9 H13 3.2810 no 2_666
C9 H15A 3.4705 no 2_666
C9 H17A 3.2881 no 2_666
C9 H9 3.2182 no 2_666
C9 H10 3.2418 no 2_666
C10 H17A 3.1921 no 2_666
C10 H9 2.9805 no 2_666
C14 H34B 3.5745 no 1_655
C14 H35A 3.3902 no 1_655
C14 H35B 3.5853 no 1_655
C15 H35B 3.3105 no 1_655
C16 H4A 3.5031 no 1_565
C16 H4C 3.4440 no 1_565
C16 H4 2.9506 no 1_565
C16 H5 3.5697 no 2_766
C17 H4A 3.5757 no 1_565
C17 H4B 3.1470 no 2_666
C17 H5A 3.4263 no 2_666
C17 H27A 3.5830 no 1_565
C18 H27A 3.4896 no 1_565
C20 H32A 3.5112 no 1_655
C20 H32B 3.3463 no 1_655
C20 H33 3.1818 no 1_655
C20 H35A 3.4677 no 1_655
C20 H37B 3.5713 no 1_655
C21 H29A 3.5650 no 2_765
C21 H29B 3.3610 no 2_765
C21 H32A 3.5361 no 1_655
C21 H7A 3.2401 no 2_765
C21 H12 3.5747 no 2_765
C22 H29B 3.0239 no 2_765
C22 H37B 3.5682 no 1_655
C22 H7A 3.4387 no 2_765
C22 H8A 3.4313 no 2_765
C22 H12 3.4167 no 2_765
C23 H28A 3.0308 no 2_665
C23 H36A 3.5101 no 2_675
C23 H37A 3.4042 no 2_675
C23 H12 3.4328 no 2_765
C24 H28A 3.2712 no 2_665
C24 H28B 3.0498 no 1_565
C26 H9A 3.4927 no 1_455
C26 H12 3.2924 no 1_455
C27 H17B 3.5434 no 1_545
C27 H18A 3.5080 no 1_545
C27 H36B 3.3550 no 1_545
C27 H37A 3.3487 no 1_545
C28 H23B 3.2932 no 2_665
C28 H24A 3.3200 no 1_545
C28 H24A 3.5364 no 2_665
C28 H37A 3.3577 no 1_545
C29 H21A 3.0759 no 2_765
C29 H22A 3.4722 no 2_765
C29 H22B 3.4555 no 2_765
C29 H37A 3.5472 no 2_665
C29 H37B 3.3358 no 2_665
C29 H38A 3.1829 no 2_665
C30 H21A 3.3358 no 2_765
C31 H10A 3.4321 no 1_455
C32 H20A 3.2280 no 1_455
C32 H10A 3.4906 no 1_455
C32 H12 3.3212 no 1_455
C33 H20B 3.4006 no 1_455
C35 H5A 3.4102 no 2_666
C35 H14A 3.1282 no 1_455
C35 H15B 3.3535 no 1_455
C35 H20B 3.3719 no 1_455
C36 H5A 3.5845 no 2_666
C36 H23A 3.4272 no 2_675
C36 H27B 2.9533 no 1_565
C36 H8A 3.2607 no 1_465
C37 H20B 3.5469 no 1_455
C37 H23A 2.9785 no 2_675
C37 H27B 3.1837 no 1_565
C37 H29A 2.8446 no 2_665
C38 H29A 2.9643 no 2_665
B4 H5C 3.1308 no 2_756
B4 H16A 3.3289 no 1_545
B4 H16B 3.4700 no 1_545
B4 H5 3.4644 no 2_756
B5 H4C 3.2953 no 2_756
B5 H4 3.4695 no 2_756
B7 H21B 3.5042 no 2_765
B7 H22A 3.1331 no 2_765
B8 H22A 3.0669 no 2_765
B8 H36A 3.1897 no 1_645
B9 H4C 3.5491 no 2_756
B9 H5C 3.3020 no 2_756
B9 H26A 3.5359 no 1_655
B9 H26B 3.4784 no 1_655
B9 H36A 3.5361 no 1_645
B10 H26B 3.5408 no 1_655
B10 H32B 3.2944 no 1_655
B10 H8 3.5262 no 1_655
B11 H32B 3.1926 no 1_655
B12 H21B 3.5054 no 2_765
B12 H22A 3.2859 no 2_765
B12 H26B 3.0453 no 1_655
B12 H32B 3.3177 no 1_655
B12 H32C 3.5817 no 1_655
H4A C16 3.5031 no 1_545
H4A C17 3.5757 no 1_545
H4A H4A 3.5965 no 2_656
H4A H4B 3.0603 no 2_656
H4A H16A 3.5694 no 1_545
H4A H16B 2.9019 no 1_545
H4A H17B 2.9347 no 1_545
H4B C4 3.5974 no 2_656
H4B C17 3.1470 no 2_666
H4B H4A 3.0603 no 2_656
H4B H4B 3.3043 no 2_656
H4B H17A 2.7058 no 2_666
H4B H17B 2.6712 no 2_666
H4B H9A 3.4373 no 2_756
H4C C16 3.4440 no 1_545
H4C B5 3.2953 no 2_756
H4C B9 3.5491 no 2_756
H4C H16B 2.5470 no 1_545
H4C H5 2.7772 no 2_756
H4C H9A 3.0829 no 2_756
H5A C17 3.4263 no 2_666
H5A C35 3.4102 no 2_666
H5A C36 3.5845 no 2_666
H5A H17A 2.9046 no 2_666
H5A H17B 3.2730 no 2_666
H5A H18B 3.0371 no 2_666
H5A H34A 2.9970 no 2_666
H5A H35B 2.8011 no 2_666
H5A H36B 2.9375 no 2_666
H5A H9A 3.2044 no 2_756
H5B H15B 2.8383 no 2_766
H5B H34A 3.2947 no 2_666
H5B H35B 2.8454 no 2_666
H5C B4 3.1308 no 2_756
H5C B9 3.3020 no 2_756
H5C H15B 3.3675 no 2_766
H5C H35B 2.8840 no 2_666
H5C H4 2.5573 no 2_756
H5C H5 3.5892 no 2_756
H5C H9A 2.7983 no 2_756
H13 C9 3.2810 no 2_666
H13 H9 3.2397 no 2_666
H14A C35 3.1282 no 1_655
H14A H34B 3.1396 no 1_655
H14A H35A 2.5052 no 1_655
H14A H35B 3.0136 no 1_655
H14B H34B 3.2730 no 1_655
H15A C8 2.9904 no 2_666
H15A C9 3.4705 no 2_666
H15A H8 2.7357 no 2_666
H15B C5 3.5307 no 2_766
H15B C35 3.3535 no 1_655
H15B H5B 2.8383 no 2_766
H15B H5C 3.3675 no 2_766
H15B H34B 3.2773 no 1_655
H15B H35A 3.4050 no 1_655
H15B H35B 2.6209 no 1_655
H15B H5 3.2960 no 2_766
H15B H6 3.4956 no 2_766
H16A B4 3.3289 no 1_565
H16A H4A 3.5694 no 1_565
H16A H35A 3.3929 no 1_655
H16A H35B 3.0250 no 1_655
H16A H3 3.4229 no 1_565
H16A H4 2.5666 no 1_565
H16A H8A 3.2587 no 1_565
H16B C4 3.1551 no 1_565
H16B B4 3.4700 no 1_565
H16B H4A 2.9019 no 1_565
H16B H4C 2.5470 no 1_565
H16B H4 2.4413 no 1_565
H16B H5 2.7977 no 2_766
H17A C3 3.5266 no 2_666
H17A C4 3.4546 no 2_666
H17A C6 2.9039 no 2_666
H17A C7 2.8441 no 2_666
H17A C8 3.0693 no 2_666
H17A C9 3.2881 no 2_666
H17A C10 3.1921 no 2_666
H17A H4B 2.7058 no 2_666
H17A H5A 2.9046 no 2_666
H17A H7 3.2148 no 2_666
H17A H8 3.5458 no 2_666
H17B C27 3.5434 no 1_565
H17B H4A 2.9347 no 1_565
H17B H4B 2.6712 no 2_666
H17B H5A 3.2730 no 2_666
H17B H26A 3.3496 no 1_565
H17B H27A 2.9271 no 1_565
H17B H27B 3.4190 no 1_565
H17B H3 3.2437 no 1_565
H18A C27 3.5080 no 1_565
H18A H27A 2.8399 no 1_565
H18A H27B 3.2662 no 1_565
H18B H5A 3.0371 no 2_666
H18B H27B 3.4115 no 1_565
H19 H28A 3.5393 no 2_665
H20A C32 3.2280 no 1_655
H20A H32A 3.0298 no 1_655
H20A H32B 2.5766 no 1_655
H20A H33 3.0373 no 1_655
H20B C33 3.4006 no 1_655
H20B C35 3.3719 no 1_655
H20B C37 3.5469 no 1_655
H20B H32A 3.4519 no 1_655
H20B H32B 3.3165 no 1_655
H20B H33 2.5170 no 1_655
H20B H35A 2.5138 no 1_655
H20B H37B 2.7570 no 1_655
H21A C29 3.0759 no 2_765
H21A C30 3.3358 no 2_765
H21A H29A 2.7698 no 2_765
H21A H29B 2.7732 no 2_765
H21A H30A 2.6963 no 2_765
H21A H32A 2.8105 no 1_655
H21A H33 3.3749 no 1_655
H21A H37B 3.2646 no 1_655
H21A H7A 2.9150 no 2_765
H21B B7 3.5042 no 2_765
H21B B12 3.5054 no 2_765
H21B H7A 2.9493 no 2_765
H21B H12 2.8711 no 2_765
H22A C29 3.4722 no 2_765
H22A B7 3.1331 no 2_765
H22A B8 3.0669 no 2_765
H22A B12 3.2859 no 2_765
H22A H29A 3.5972 no 2_765
H22A H29B 2.5807 no 2_765
H22A H36A 3.3929 no 2_675
H22A H7A 2.7559 no 2_765
H22A H8A 2.4822 no 2_765
H22A H12 2.9279 no 2_765
H22B C29 3.4555 no 2_765
H22B H22B 3.0952 no 2_775
H22B H23A 3.0219 no 2_775
H22B H24B 3.5699 no 2_775
H22B H29A 3.1699 no 2_765
H22B H29B 2.8143 no 2_765
H22B H37B 2.7559 no 1_655
H23A C36 3.4272 no 2_675
H23A C37 2.9785 no 2_675
H23A H22B 3.0219 no 2_775
H23A H28A 3.1332 no 2_665
H23A H28B 3.1994 no 1_565
H23A H36A 2.8869 no 2_675
H23A H37A 2.5664 no 2_675
H23A H37B 2.6744 no 2_675
H23B C28 3.2932 no 2_665
H23B H26B 3.1007 no 2_665
H23B H27B 3.4220 no 2_665
H23B H28A 2.3759 no 2_665
H23B H36A 3.3901 no 2_675
H23B H37A 3.4208 no 2_675
H23B H12 2.6901 no 2_765
H24A C28 3.3200 no 1_565
H24A C28 3.5364 no 2_665
H24A H28A 2.6987 no 2_665
H24A H28B 2.3648 no 1_565
H24A H28B 3.5480 no 2_665
H24B H22B 3.5699 no 2_775
H24B H27A 3.5538 no 1_565
H24B H28B 2.9734 no 1_565
H24B H29B 3.4628 no 1_565
H26A B9 3.5359 no 1_455
H26A H17B 3.3496 no 1_545
H26A H9A 2.9621 no 1_455
H26A H10A 3.3725 no 1_455
H26A H12 3.5137 no 1_455
H26B B9 3.4784 no 1_455
H26B B10 3.5408 no 1_455
H26B B12 3.0453 no 1_455
H26B H23B 3.1007 no 2_665
H26B H9A 3.2093 no 1_455
H26B H10A 3.3875 no 1_455
H26B H12 2.3509 no 1_455
H27A C17 3.5830 no 1_545
H27A C18 3.4896 no 1_545
H27A H17B 2.9271 no 1_545
H27A H18A 2.8399 no 1_545
H27A H24B 3.5538 no 1_545
H27B C36 2.9533 no 1_545
H27B C37 3.1837 no 1_545
H27B H17B 3.4190 no 1_545
H27B H18A 3.2662 no 1_545
H27B H18B 3.4115 no 1_545
H27B H23B 3.4220 no 2_665
H27B H36A 2.9641 no 1_545
H27B H36B 2.3864 no 1_545
H27B H37A 2.5806 no 1_545
H27B H9A 3.5497 no 1_455
H28A C23 3.0308 no 2_665
H28A C24 3.2712 no 2_665
H28A H19 3.5393 no 2_665
H28A H23A 3.1332 no 2_665
H28A H23B 2.3759 no 2_665
H28A H24A 2.6987 no 2_665
H28A H28B 3.5556 no 2_655
H28A H37A 3.2339 no 1_545
H28A H38A 3.5297 no 2_665
H28B C24 3.0498 no 1_545
H28B H23A 3.1994 no 1_545
H28B H24A 2.3648 no 1_545
H28B H24A 3.5480 no 2_665
H28B H24B 2.9734 no 1_545
H28B H28A 3.5556 no 2_655
H28B H28B 3.3076 no 2_655
H28B H37A 2.9832 no 1_545
H28B H37A 3.2116 no 2_665
H29A C21 3.5650 no 2_765
H29A C37 2.8446 no 2_665
H29A C38 2.9643 no 2_665
H29A H21A 2.7698 no 2_765
H29A H22A 3.5972 no 2_765
H29A H22B 3.1699 no 2_765
H29A H37A 2.7562 no 2_665
H29A H37B 2.4427 no 2_665
H29A H38A 2.2909 no 2_665
H29B C21 3.3610 no 2_765
H29B C22 3.0239 no 2_765
H29B H21A 2.7732 no 2_765
H29B H22A 2.5807 no 2_765
H29B H22B 2.8143 no 2_765
H29B H24B 3.4628 no 1_545
H29B H37B 3.4797 no 2_665
H30A H21A 2.6963 no 2_765
H30A H32A 3.1941 no 2_665
H30B H38A 3.3301 no 2_665
H32A C20 3.5112 no 1_455
H32A C21 3.5361 no 1_455
H32A H20A 3.0298 no 1_455
H32A H20B 3.4519 no 1_455
H32A H21A 2.8105 no 1_455
H32A H30A 3.1941 no 2_665
H32B C20 3.3463 no 1_455
H32B B10 3.2944 no 1_455
H32B B11 3.1926 no 1_455
H32B B12 3.3177 no 1_455
H32B H20A 2.5766 no 1_455
H32B H20B 3.3165 no 1_455
H32B H10A 2.8941 no 1_455
H32B H11 2.8538 no 1_455
H32B H12 2.9466 no 1_455
H32C B12 3.5817 no 1_455
H32C H12 2.8094 no 1_455
H33 C20 3.1818 no 1_455
H33 H20A 3.0373 no 1_455
H33 H20B 2.5170 no 1_455
H33 H21A 3.3749 no 1_455
H34A C5 3.5884 no 2_666
H34A H5A 2.9970 no 2_666
H34A H5B 3.2947 no 2_666
H34B C14 3.5745 no 1_455
H34B H14A 3.1396 no 1_455
H34B H14B 3.2730 no 1_455
H34B H15B 3.2773 no 1_455
H35A C14 3.3902 no 1_455
H35A C20 3.4677 no 1_455
H35A H14A 2.5052 no 1_455
H35A H15B 3.4050 no 1_455
H35A H16A 3.3929 no 1_455
H35A H20B 2.5138 no 1_455
H35A H8A 3.5295 no 1_465
H35B C5 3.0156 no 2_666
H35B C14 3.5853 no 1_455
H35B C15 3.3105 no 1_455
H35B H5A 2.8011 no 2_666
H35B H5B 2.8454 no 2_666
H35B H5C 2.8840 no 2_666
H35B H14A 3.0136 no 1_455
H35B H15B 2.6209 no 1_455
H35B H16A 3.0250 no 1_455
H35B H8A 3.3704 no 1_465
H36A C23 3.5101 no 2_675
H36A B8 3.1897 no 1_465
H36A B9 3.5361 no 1_465
H36A H22A 3.3929 no 2_675
H36A H23A 2.8869 no 2_675
H36A H23B 3.3901 no 2_675
H36A H27B 2.9641 no 1_565
H36A H8A 2.3610 no 1_465
H36A H9A 3.1260 no 1_465
H36B C27 3.3550 no 1_565
H36B H5A 2.9375 no 2_666
H36B H27B 2.3864 no 1_565
H36B H9A 3.2169 no 1_465
H37A C23 3.4042 no 2_675
H37A C27 3.3487 no 1_565
H37A C28 3.3577 no 1_565
H37A C29 3.5472 no 2_665
H37A H23A 2.5664 no 2_675
H37A H23B 3.4208 no 2_675
H37A H27B 2.5806 no 1_565
H37A H28A 3.2339 no 1_565
H37A H28B 2.9832 no 1_565
H37A H28B 3.2116 no 2_665
H37A H29A 2.7562 no 2_665
H37B C20 3.5713 no 1_455
H37B C22 3.5682 no 1_455
H37B C29 3.3358 no 2_665
H37B H20B 2.7570 no 1_455
H37B H21A 3.2646 no 1_455
H37B H22B 2.7559 no 1_455
H37B H23A 2.6744 no 2_675
H37B H29A 2.4427 no 2_665
H37B H29B 3.4797 no 2_665
H38A C29 3.1829 no 2_665
H38A H28A 3.5297 no 2_665
H38A H29A 2.2909 no 2_665
H38A H30B 3.3301 no 2_665
H7 H17A 3.2148 no 2_666
H7 H10A 3.2533 no 1_455
H8 B10 3.5262 no 1_455
H8 H15A 2.7357 no 2_666
H8 H17A 3.5458 no 2_666
H8 H10A 2.4787 no 1_455
H9 C9 3.2182 no 2_666
H9 C10 2.9805 no 2_666
H9 H13 3.2397 no 2_666
H9 H9 3.0761 no 2_666
H9 H10 2.6090 no 2_666
H10 C9 3.2418 no 2_666
H10 H9 2.6090 no 2_666
H3 H16A 3.4229 no 1_545
H3 H17B 3.2437 no 1_545
H4 C5 3.5176 no 2_756
H4 C16 2.9506 no 1_545
H4 B5 3.4695 no 2_756
H4 H5C 2.5573 no 2_756
H4 H16A 2.5666 no 1_545
H4 H16B 2.4413 no 1_545
H4 H5 2.5284 no 2_756
H5 C16 3.5697 no 2_766
H5 B4 3.4644 no 2_756
H5 H4C 2.7772 no 2_756
H5 H5C 3.5892 no 2_756
H5 H15B 3.2960 no 2_766
H5 H16B 2.7977 no 2_766
H5 H4 2.5284 no 2_756
H6 H15B 3.4956 no 2_766
H7A C21 3.2401 no 2_765
H7A C22 3.4387 no 2_765
H7A H21A 2.9150 no 2_765
H7A H21B 2.9493 no 2_765
H7A H22A 2.7559 no 2_765
H8A C22 3.4313 no 2_765
H8A C36 3.2607 no 1_645
H8A H16A 3.2587 no 1_545
H8A H22A 2.4822 no 2_765
H8A H35A 3.5295 no 1_645
H8A H35B 3.3704 no 1_645
H8A H36A 2.3610 no 1_645
H9A C5 3.4282 no 2_756
H9A C26 3.4927 no 1_655
H9A H4B 3.4373 no 2_756
H9A H4C 3.0829 no 2_756
H9A H5A 3.2044 no 2_756
H9A H5C 2.7983 no 2_756
H9A H26A 2.9621 no 1_655
H9A H26B 3.2093 no 1_655
H9A H27B 3.5497 no 1_655
H9A H36A 3.1260 no 1_645
H9A H36B 3.2169 no 1_645
H10A C7 3.5848 no 1_655
H10A C8 3.2190 no 1_655
H10A C31 3.4321 no 1_655
H10A C32 3.4906 no 1_655
H10A H26A 3.3725 no 1_655
H10A H26B 3.3875 no 1_655
H10A H32B 2.8941 no 1_655
H10A H7 3.2533 no 1_655
H10A H8 2.4787 no 1_655
H11 H32B 2.8538 no 1_655
H12 C21 3.5747 no 2_765
H12 C22 3.4167 no 2_765
H12 C23 3.4328 no 2_765
H12 C26 3.2924 no 1_655
H12 C32 3.3212 no 1_655
H12 H21B 2.8711 no 2_765
H12 H22A 2.9279 no 2_765
H12 H23B 2.6901 no 2_765
H12 H26A 3.5137 no 1_655
H12 H26B 2.3509 no 1_655
H12 H32B 2.9466 no 1_655
H12 H32C 2.8094 no 1_655

loop_
_geom_torsion_atom_site_label_1
_geom_torsion_atom_site_label_2
_geom_torsion_atom_site_label_3
_geom_torsion_atom_site_label_4
_geom_torsion
_geom_torsion_publ_flag
N1 Ta1 N3 C25 106.3(3) no
N1 Ta1 N3 C31 -60.2(3) no
N3 Ta1 N1 C12 -24.8(3) no
N3 Ta1 N1 C13 153.2(3) no
N1 Ta1 N4 C31 145.34(17) no
N1 Ta1 N4 C33 -24.6(4) no
N4 Ta1 N1 C12 -74.41(19) no
N4 Ta1 N1 C13 103.6(3) no
N1 Ta1 C1 C2 108.8(3) no
N1 Ta1 C1 B3 178.3(3) no
N1 Ta1 C1 B6 40.6(2) no
N1 Ta1 C1 B7 -105.8(3) no
N1 Ta1 C1 B11 -30.5(3) no
C1 Ta1 N1 C12 78.41(18) no
C1 Ta1 N1 C13 -103.6(3) no
N1 Ta1 C6 C3 -90.4(4) no
N1 Ta1 C6 C7 145.53(16) no
N1 Ta1 C6 C10 29.7(2) no
C6 Ta1 N1 C12 149.23(16) no
C6 Ta1 N1 C13 -32.8(4) no
N1 Ta1 C7 C6 -49.7(3) no
N1 Ta1 C7 C8 65.5(3) no
C7 Ta1 N1 C12 175.69(15) no
C7 Ta1 N1 C13 -6.3(4) no
N1 Ta1 C8 C7 -135.37(18) no
N1 Ta1 C8 C9 -20.0(2) no
C8 Ta1 N1 C12 -150.38(16) no
C8 Ta1 N1 C13 27.6(4) no
N1 Ta1 C9 C8 162.12(17) no
N1 Ta1 C9 C10 -83.68(19) no
C9 Ta1 N1 C12 -161.30(19) no
C9 Ta1 N1 C13 16.7(3) no
N1 Ta1 C10 C6 -152.22(19) no
N1 Ta1 C10 C9 92.36(18) no
C10 Ta1 N1 C12 165.08(19) no
C10 Ta1 N1 C13 -16.9(3) no
N1 Ta1 C11 C12 -0.19(15) no
C11 Ta1 N1 C12 0.21(16) no
C11 Ta1 N1 C13 178.2(4) no
N1 Ta1 C12 N1 0.00(18) no
N1 Ta1 C12 C11 179.7(3) no
C12 Ta1 N1 C12 0.00(16) no
C12 Ta1 N1 C13 178.0(5) no
N1 Ta1 C31 N3 140.48(16) no
N1 Ta1 C31 N4 -41.3(3) no
C31 Ta1 N1 C12 -55.2(3) no
C31 Ta1 N1 C13 122.8(3) no
N3 Ta1 N4 C31 -1.05(14) no
N3 Ta1 N4 C33 -171.0(4) no
N4 Ta1 N3 C25 167.5(4) no
N4 Ta1 N3 C31 1.05(14) no
N3 Ta1 C1 C2 -108.7(3) no
N3 Ta1 C1 B3 -39.2(3) no
N3 Ta1 C1 B6 -176.94(19) no
N3 Ta1 C1 B7 36.7(3) no
N3 Ta1 C1 B11 112.0(3) no
C1 Ta1 N3 C25 1.6(3) no
C1 Ta1 N3 C31 -164.89(17) no
N3 Ta1 C6 C3 85.7(4) no
N3 Ta1 C6 C7 -38.36(19) no
N3 Ta1 C6 C10 -154.18(16) no
C6 Ta1 N3 C25 -67.9(3) no
C6 Ta1 N3 C31 125.63(17) no
N3 Ta1 C7 C6 143.09(19) no
N3 Ta1 C7 C8 -101.71(19) no
C7 Ta1 N3 C25 -87.9(3) no
C7 Ta1 N3 C31 105.63(18) no
N3 Ta1 C8 C7 75.21(19) no
N3 Ta1 C8 C9 -169.39(15) no
C8 Ta1 N3 C25 -120.4(3) no
C8 Ta1 N3 C31 73.10(17) no
N3 Ta1 C9 C8 12.5(2) no
N3 Ta1 C9 C10 126.67(17) no
C9 Ta1 N3 C25 -127.3(3) no
C9 Ta1 N3 C31 66.3(2) no
N3 Ta1 C10 C6 36.7(3) no
N3 Ta1 C10 C9 -78.8(3) no
C10 Ta1 N3 C25 -87.9(4) no
C10 Ta1 N3 C31 105.68(19) no
N3 Ta1 C11 C12 164.22(19) no
C11 Ta1 N3 C25 83.5(3) no
C11 Ta1 N3 C31 -82.98(18) no
N3 Ta1 C12 N1 163.51(14) no
N3 Ta1 C12 C11 -16.84(18) no
C12 Ta1 N3 C25 92.9(3) no
C12 Ta1 N3 C31 -73.59(19) no
N3 Ta1 C31 N3 -0.00(17) no
N3 Ta1 C31 N4 178.2(4) no
C31 Ta1 N3 C25 166.5(5) no
C31 Ta1 N3 C31 0.00(17) no
N4 Ta1 C1 C2 -132.7(3) no
N4 Ta1 C1 B3 -63.2(4) no
N4 Ta1 C1 B6 159.10(19) no
N4 Ta1 C1 B7 12.7(5) no
N4 Ta1 C1 B11 88.0(4) no
C1 Ta1 N4 C31 27.1(4) no
C1 Ta1 N4 C33 -142.9(3) no
N4 Ta1 C6 C3 149.8(3) no
N4 Ta1 C6 C7 25.8(3) no
N4 Ta1 C6 C10 -90.0(3) no
C6 Ta1 N4 C31 -89.4(3) no
C6 Ta1 N4 C33 100.6(4) no
N4 Ta1 C7 C6 -159.79(18) no
N4 Ta1 C7 C8 -44.6(2) no
C7 Ta1 N4 C31 -75.60(19) no
C7 Ta1 N4 C33 114.4(4) no
N4 Ta1 C8 C7 133.6(3) no
N4 Ta1 C8 C9 -111.00(18) no
C8 Ta1 N4 C31 -99.2(2) no
C8 Ta1 N4 C33 90.8(4) no
N4 Ta1 C9 C8 63.87(16) no
N4 Ta1 C9 C10 178.1(2) no
C9 Ta1 N4 C31 -130.31(19) no
C9 Ta1 N4 C33 59.7(4) no
N4 Ta1 C10 C6 113.17(18) no
N4 Ta1 C10 C9 -2.3(3) no
C10 Ta1 N4 C31 -129.06(18) no
C10 Ta1 N4 C33 60.9(4) no
N4 Ta1 C11 C12 103.85(19) no
C11 Ta1 N4 C31 83.3(2) no
C11 Ta1 N4 C33 -86.7(4) no
N4 Ta1 C12 N1 107.45(17) no
N4 Ta1 C12 C11 -72.89(16) no
C12 Ta1 N4 C31 115.86(18) no
C12 Ta1 N4 C33 -54.1(4) no
N4 Ta1 C31 N3 -178.2(4) no
N4 Ta1 C31 N4 -0.00(18) no
C31 Ta1 N4 C31 -0.00(17) no
C31 Ta1 N4 C33 -170.0(5) no
C1 Ta1 C6 C3 -0.7(3) no
C1 Ta1 C6 C7 -124.8(3) no
C1 Ta1 C6 C10 119.4(3) no
C6 Ta1 C1 C2 -1.4(3) no
C6 Ta1 C1 B3 68.1(3) no
C6 Ta1 C1 B6 -69.6(2) no
C6 Ta1 C1 B7 144.0(3) no
C6 Ta1 C1 B11 -140.7(3) no
C1 Ta1 C7 C6 50.4(2) no
C1 Ta1 C7 C8 165.6(2) no
C7 Ta1 C1 C2 -27.9(3) no
C7 Ta1 C1 B3 41.6(3) no
C7 Ta1 C1 B6 -96.1(2) no
C7 Ta1 C1 B7 117.5(3) no
C7 Ta1 C1 B11 -167.2(3) no
C1 Ta1 C8 C7 -17.1(3) no
C1 Ta1 C8 C9 98.3(2) no
C8 Ta1 C1 C2 -18.6(4) no
C8 Ta1 C1 B3 50.9(3) no
C8 Ta1 C1 B6 -86.8(3) no
C8 Ta1 C1 B7 126.8(3) no
C8 Ta1 C1 B11 -157.9(3) no
C1 Ta1 C9 C8 -102.83(19) no
C1 Ta1 C9 C10 11.4(3) no
C9 Ta1 C1 C2 20.8(4) no
C9 Ta1 C1 B3 90.3(3) no
C9 Ta1 C1 B6 -47.4(3) no
C9 Ta1 C1 B7 166.2(3) no
C9 Ta1 C1 B11 -118.5(3) no
C1 Ta1 C10 C6 -54.81(18) no
C1 Ta1 C10 C9 -170.23(19) no
C10 Ta1 C1 C2 27.0(3) no
C10 Ta1 C1 B3 96.6(3) no
C10 Ta1 C1 B6 -41.2(2) no
C10 Ta1 C1 B7 172.5(3) no
C10 Ta1 C1 B11 -112.2(3) no
C1 Ta1 C11 C12 -101.7(2) no
C11 Ta1 C1 C2 171.7(3) no
C11 Ta1 C1 B3 -118.7(3) no
C11 Ta1 C1 B6 103.5(3) no
C11 Ta1 C1 B7 -42.8(3) no
C11 Ta1 C1 B11 32.5(3) no
C1 Ta1 C12 N1 -103.52(18) no
C1 Ta1 C12 C11 76.14(16) no
C12 Ta1 C1 C2 138.8(3) no
C12 Ta1 C1 B3 -151.6(3) no
C12 Ta1 C1 B6 70.6(2) no
C12 Ta1 C1 B7 -75.7(3) no
C12 Ta1 C1 B11 -0.4(3) no
C1 Ta1 C31 N3 17.7(3) no
C1 Ta1 C31 N4 -164.08(15) no
C31 Ta1 C1 C2 -117.5(3) no
C31 Ta1 C1 B3 -47.9(3) no
C31 Ta1 C1 B6 174.34(16) no
C31 Ta1 C1 B7 28.0(3) no
C31 Ta1 C1 B11 103.3(3) no
C6 Ta1 C7 C6 0.00(18) no
C6 Ta1 C7 C8 115.2(4) no
C7 Ta1 C6 C3 124.0(5) no
C7 Ta1 C6 C7 0.00(19) no
C7 Ta1 C6 C10 -115.8(3) no
C6 Ta1 C8 C7 -36.96(17) no
C6 Ta1 C8 C9 78.44(19) no
C8 Ta1 C6 C3 161.4(4) no
C8 Ta1 C6 C7 37.35(18) no
C8 Ta1 C6 C10 -78.5(2) no
C6 Ta1 C9 C8 -77.34(19) no
C6 Ta1 C9 C10 36.86(17) no
C9 Ta1 C6 C3 -157.5(4) no
C9 Ta1 C6 C7 78.5(2) no
C9 Ta1 C6 C10 -37.32(17) no
C6 Ta1 C10 C6 0.00(19) no
C6 Ta1 C10 C9 -115.4(4) no
C10 Ta1 C6 C3 -120.2(5) no
C10 Ta1 C6 C7 115.8(3) no
C10 Ta1 C6 C10 0.00(18) no
C6 Ta1 C11 C12 -88.2(4) no
C11 Ta1 C6 C3 -15.0(6) no
C11 Ta1 C6 C7 -139.1(3) no
C11 Ta1 C6 C10 105.1(4) no
C6 Ta1 C12 N1 -43.5(3) no
C6 Ta1 C12 C11 136.15(17) no
C12 Ta1 C6 C3 -68.3(4) no
C12 Ta1 C6 C7 167.71(14) no
C12 Ta1 C6 C10 51.9(3) no
C6 Ta1 C31 N3 -66.6(2) no
C6 Ta1 C31 N4 111.58(18) no
C31 Ta1 C6 C3 114.2(3) no
C31 Ta1 C6 C7 -9.8(3) no
C31 Ta1 C6 C10 -125.67(18) no
C7 Ta1 C8 C7 0.0(2) no
C7 Ta1 C8 C9 115.4(4) no
C8 Ta1 C7 C6 -115.2(4) no
C8 Ta1 C7 C8 0.0(2) no
C7 Ta1 C9 C8 -37.01(16) no
C7 Ta1 C9 C10 77.19(19) no
C9 Ta1 C7 C6 -77.9(2) no
C9 Ta1 C7 C8 37.27(17) no
C7 Ta1 C10 C6 36.71(16) no
C7 Ta1 C10 C9 -78.7(2) no
C10 Ta1 C7 C6 -36.87(16) no
C10 Ta1 C7 C8 78.3(2) no
C7 Ta1 C11 C12 -171.5(3) no
C11 Ta1 C7 C6 118.8(4) no
C11 Ta1 C7 C8 -126.0(4) no
C7 Ta1 C31 N3 -71.93(18) no
C7 Ta1 C31 N4 106.24(18) no
C31 Ta1 C7 C6 171.68(19) no
C31 Ta1 C7 C8 -73.12(19) no
C8 Ta1 C9 C8 0.00(16) no
C8 Ta1 C9 C10 114.2(3) no
C9 Ta1 C8 C7 -115.4(3) no
C9 Ta1 C8 C9 0.00(16) no
C8 Ta1 C10 C6 77.6(2) no
C8 Ta1 C10 C9 -37.82(17) no
C10 Ta1 C8 C7 -77.60(19) no
C10 Ta1 C8 C9 37.79(15) no
C8 Ta1 C11 C12 98.4(4) no
C11 Ta1 C8 C7 139.2(3) no
C11 Ta1 C8 C9 -105.4(4) no
C8 Ta1 C12 N1 45.1(3) no
C8 Ta1 C12 C11 -135.22(19) no
C12 Ta1 C8 C7 -159.24(16) no
C12 Ta1 C8 C9 -43.9(3) no
C8 Ta1 C31 N3 -104.11(18) no
C8 Ta1 C31 N4 74.06(18) no
C31 Ta1 C8 C7 104.0(2) no
C31 Ta1 C8 C9 -140.57(17) no
C9 Ta1 C10 C6 115.4(4) no
C9 Ta1 C10 C9 0.0(2) no
C10 Ta1 C9 C8 -114.2(3) no
C10 Ta1 C9 C10 0.00(19) no
C9 Ta1 C11 C12 32.6(4) no
C11 Ta1 C9 C8 132.8(3) no
C11 Ta1 C9 C10 -113.0(3) no
C9 Ta1 C12 N1 20.4(2) no
C9 Ta1 C12 C11 -159.93(14) no
C12 Ta1 C9 C8 151.81(14) no
C12 Ta1 C9 C10 -93.99(18) no
C9 Ta1 C31 N3 -125.56(17) no
C9 Ta1 C31 N4 52.61(19) no
C31 Ta1 C9 C8 40.78(18) no
C31 Ta1 C9 C10 154.98(17) no
C10 Ta1 C11 C12 -25.9(3) no
C11 Ta1 C10 C6 -128.9(2) no
C11 Ta1 C10 C9 115.6(3) no
C10 Ta1 C12 N1 -15.94(19) no
C10 Ta1 C12 C11 163.72(14) no
C12 Ta1 C10 C6 -144.08(15) no
C12 Ta1 C10 C9 100.50(18) no
C10 Ta1 C31 N3 -106.0(2) no
C10 Ta1 C31 N4 72.1(3) no
C31 Ta1 C10 C6 79.9(3) no
C31 Ta1 C10 C9 -35.5(3) no
C11 Ta1 C12 N1 -179.7(3) no
C11 Ta1 C12 C11 0.00(18) no
C12 Ta1 C11 C12 0.00(15) no
C11 Ta1 C31 N3 91.05(18) no
C11 Ta1 C31 N4 -90.77(18) no
C31 Ta1 C11 C12 133.92(19) no
C12 Ta1 C31 N3 115.13(17) no
C12 Ta1 C31 N4 -66.70(18) no
C31 Ta1 C12 N1 134.39(16) no
C31 Ta1 C12 C11 -45.95(16) no
Ta1 N1 C12 Ta1 0.0 no
Ta1 N1 C12 N2 -179.5(3) no
Ta1 N1 C12 C11 -0.3(3) no
Ta1 N1 C13 C14 116.9(4) no
Ta1 N1 C13 C18 -115.5(4) no
C12 N1 C13 C14 -65.3(4) no
C12 N1 C13 C18 62.2(5) no
C13 N1 C12 Ta1 -178.5(4) no
C13 N1 C12 N2 2.0(6) no
C13 N1 C12 C11 -178.8(3) no
C12 N2 C19 C20 -104.5(5) no
C12 N2 C19 C24 135.8(4) no
C19 N2 C12 N1 -179.6(3) no
C19 N2 C12 C11 1.4(7) no
Ta1 N3 C25 C26 120.1(4) no
Ta1 N3 C25 C30 -108.8(4) no
Ta1 N3 C31 Ta1 0.0 no
Ta1 N3 C31 N4 -1.6(3) no
Ta1 N3 C31 C32 178.0(3) no
C25 N3 C31 Ta1 -169.1(5) no
C25 N3 C31 N4 -170.6(3) no
C25 N3 C31 C32 9.0(6) no
C31 N3 C25 C26 -76.6(5) no
C31 N3 C25 C30 54.5(5) no
Ta1 N4 C31 Ta1 0.0 no
Ta1 N4 C31 N3 1.6(3) no
Ta1 N4 C31 C32 -178.0(3) no
Ta1 N4 C33 C34 -60.3(5) no
Ta1 N4 C33 C38 64.1(5) no
C31 N4 C33 C34 131.5(4) no
C31 N4 C33 C38 -104.2(4) no
C33 N4 C31 Ta1 172.7(4) no
C33 N4 C31 N3 174.3(3) no
C33 N4 C31 C32 -5.4(6) no
Ta1 C1 C2 C3 3.4(5) no
Ta1 C1 C2 B3 110.9(3) no
Ta1 C1 C2 B4 149.5(3) no
Ta1 C1 C2 B5 -142.9(3) no
Ta1 C1 C2 B6 -105.9(3) no
Ta1 C1 B3 C2 -108.5(3) no
Ta1 C1 B3 B4 -143.9(2) no
Ta1 C1 B3 B7 115.9(3) no
Ta1 C1 B3 B8 152.9(2) no
Ta1 C1 B6 C2 110.5(3) no
Ta1 C1 B6 B5 144.9(2) no
Ta1 C1 B6 B10 -150.97(19) no
Ta1 C1 B6 B11 -113.6(3) no
Ta1 C1 B7 B3 -110.6(3) no
Ta1 C1 B7 B8 -147.7(3) no
Ta1 C1 B7 B11 111.1(3) no
Ta1 C1 B7 B12 148.6(3) no
Ta1 C1 B11 B6 105.8(3) no
Ta1 C1 B11 B7 -115.4(3) no
Ta1 C1 B11 B10 143.3(3) no
Ta1 C1 B11 B12 -152.8(3) no
C2 C1 B3 C2 0.00(16) no
C2 C1 B3 B4 -35.4(3) no
C2 C1 B3 B7 -135.6(3) no
C2 C1 B3 B8 -98.6(3) no
B3 C1 C2 C3 -107.5(4) no
B3 C1 C2 B3 0.00(18) no
B3 C1 C2 B4 38.6(3) no
B3 C1 C2 B5 106.2(4) no
B3 C1 C2 B6 143.3(3) no
C2 C1 B6 C2 0.00(16) no
C2 C1 B6 B5 34.4(3) no
C2 C1 B6 B10 98.6(3) no
C2 C1 B6 B11 135.9(3) no
B6 C1 C2 C3 109.2(4) no
B6 C1 C2 B3 -143.3(3) no
B6 C1 C2 B4 -104.7(4) no
B6 C1 C2 B5 -37.0(3) no
B6 C1 C2 B6 0.00(19) no
C2 C1 B7 B3 38.6(3) no
C2 C1 B7 B8 1.5(4) no
C2 C1 B7 B11 -99.6(3) no
C2 C1 B7 B12 -62.2(4) no
B7 C1 C2 C3 -147.6(4) no
B7 C1 C2 B3 -40.1(3) no
B7 C1 C2 B4 -1.6(5) no
B7 C1 C2 B5 66.1(4) no
B7 C1 C2 B6 103.1(3) no
C2 C1 B11 B6 -38.3(3) no
C2 C1 B11 B7 100.5(3) no
C2 C1 B11 B10 -0.8(5) no
C2 C1 B11 B12 63.1(4) no
B11 C1 C2 C3 148.4(4) no
B11 C1 C2 B3 -104.1(3) no
B11 C1 C2 B4 -65.5(4) no
B11 C1 C2 B5 2.1(5) no
B11 C1 C2 B6 39.1(3) no
B3 C1 B6 C2 -32.5(3) no
B3 C1 B6 B5 1.9(4) no
B3 C1 B6 B10 66.1(4) no
B3 C1 B6 B11 103.4(3) no
B6 C1 B3 C2 32.6(3) no
B6 C1 B3 B4 -2.8(4) no
B6 C1 B3 B7 -103.0(3) no
B6 C1 B3 B8 -66.0(4) no
B3 C1 B7 B3 0.00(18) no
B3 C1 B7 B8 -37.0(3) no
B3 C1 B7 B11 -138.2(3) no
B3 C1 B7 B12 -100.8(3) no
B7 C1 B3 C2 135.6(3) no
B7 C1 B3 B4 100.1(3) no
B7 C1 B3 B7 0.00(18) no
B7 C1 B3 B8 37.0(3) no
B3 C1 B11 B6 -100.1(3) no
B3 C1 B11 B7 38.8(3) no
B3 C1 B11 B10 -62.6(4) no
B3 C1 B11 B12 1.3(4) no
B11 C1 B3 C2 97.1(3) no
B11 C1 B3 B4 61.7(4) no
B11 C1 B3 B7 -38.4(3) no
B11 C1 B3 B8 -1.4(4) no
B6 C1 B7 B3 100.7(3) no
B6 C1 B7 B8 63.7(4) no
B6 C1 B7 B11 -37.5(3) no
B6 C1 B7 B12 -0.0(4) no
B7 C1 B6 C2 -98.2(3) no
B7 C1 B6 B5 -63.8(4) no
B7 C1 B6 B10 0.3(4) no
B7 C1 B6 B11 37.7(3) no
B6 C1 B11 B6 0.00(19) no
B6 C1 B11 B7 138.9(3) no
B6 C1 B11 B10 37.5(3) no
B6 C1 B11 B12 101.4(3) no
B11 C1 B6 C2 -135.9(3) no
B11 C1 B6 B5 -101.5(4) no
B11 C1 B6 B10 -37.4(3) no
B11 C1 B6 B11 0.00(18) no
B7 C1 B11 B6 -138.9(3) no
B7 C1 B11 B7 0.00(16) no
B7 C1 B11 B10 -101.4(4) no
B7 C1 B11 B12 -37.5(3) no
B11 C1 B7 B3 138.2(3) no
B11 C1 B7 B8 101.2(3) no
B11 C1 B7 B11 0.00(15) no
B11 C1 B7 B12 37.5(3) no
C1 C2 C3 C4 118.0(4) no
C1 C2 C3 C5 -123.6(4) no
C1 C2 C3 C6 -3.5(5) no
C1 C2 B3 C1 0.00(15) no
C1 C2 B3 B4 139.7(3) no
C1 C2 B3 B7 38.6(3) no
C1 C2 B3 B8 101.5(3) no
C1 C2 B4 B3 -37.3(3) no
C1 C2 B4 B5 104.2(3) no
C1 C2 B4 B8 0.9(5) no
C1 C2 B4 B9 64.2(4) no
C1 C2 B5 B4 -104.0(4) no
C1 C2 B5 B6 36.3(3) no
C1 C2 B5 B9 -64.6(4) no
C1 C2 B5 B10 -2.5(5) no
C1 C2 B6 C1 0.00(15) no
C1 C2 B6 B5 -141.0(3) no
C1 C2 B6 B10 -101.9(3) no
C1 C2 B6 B11 -38.8(3) no
C3 C2 B3 C1 104.5(3) no
C3 C2 B3 B4 -115.8(3) no
C3 C2 B3 B7 143.1(3) no
C3 C2 B3 B8 -154.0(3) no
B3 C2 C3 C4 50.4(4) no
B3 C2 C3 C5 168.7(3) no
B3 C2 C3 C6 -71.1(4) no
C3 C2 B4 B3 105.3(5) no
C3 C2 B4 B5 -113.2(5) no
C3 C2 B4 B8 143.5(4) no
C3 C2 B4 B9 -153.2(4) no
B4 C2 C3 C4 -23.8(6) no
B4 C2 C3 C5 94.6(5) no
B4 C2 C3 C6 -145.3(4) no
C3 C2 B5 B4 113.2(4) no
C3 C2 B5 B6 -106.6(4) no
C3 C2 B5 B9 152.6(4) no
C3 C2 B5 B10 -145.3(4) no
B5 C2 C3 C4 -100.0(5) no
B5 C2 C3 C5 18.4(5) no
B5 C2 C3 C6 138.5(4) no
C3 C2 B6 C1 -103.9(4) no
C3 C2 B6 B5 115.1(4) no
C3 C2 B6 B10 154.2(3) no
C3 C2 B6 B11 -142.7(3) no
B6 C2 C3 C4 -173.7(3) no
B6 C2 C3 C5 -55.3(4) no
B6 C2 C3 C6 64.8(5) no
B3 C2 B4 B3 0.00(17) no
B3 C2 B4 B5 141.5(3) no
B3 C2 B4 B8 38.2(3) no
B3 C2 B4 B9 101.5(3) no
B4 C2 B3 C1 -139.7(3) no
B4 C2 B3 B4 0.00(18) no
B4 C2 B3 B7 -101.1(3) no
B4 C2 B3 B8 -38.2(3) no
B3 C2 B5 B4 -37.7(3) no
B3 C2 B5 B6 102.6(3) no
B3 C2 B5 B9 1.7(4) no
B3 C2 B5 B10 63.8(4) no
B5 C2 B3 C1 -102.6(3) no
B5 C2 B3 B4 37.2(3) no
B5 C2 B3 B7 -63.9(4) no
B5 C2 B3 B8 -1.1(4) no
B3 C2 B6 C1 34.0(3) no
B3 C2 B6 B5 -107.0(3) no
B3 C2 B6 B10 -67.9(4) no
B3 C2 B6 B11 -4.8(4) no
B6 C2 B3 C1 -34.1(3) no
B6 C2 B3 B4 105.6(3) no
B6 C2 B3 B7 4.6(4) no
B6 C2 B3 B8 67.4(4) no
B4 C2 B5 B4 0.00(17) no
B4 C2 B5 B6 140.3(3) no
B4 C2 B5 B9 39.4(3) no
B4 C2 B5 B10 101.5(4) no
B5 C2 B4 B3 -141.5(3) no
B5 C2 B4 B5 0.00(18) no
B5 C2 B4 B8 -103.3(4) no
B5 C2 B4 B9 -40.0(3) no
B4 C2 B6 C1 103.2(4) no
B4 C2 B6 B5 -37.8(3) no
B4 C2 B6 B10 1.3(5) no
B4 C2 B6 B11 64.4(4) no
B6 C2 B4 B3 -103.5(3) no
B6 C2 B4 B5 38.0(3) no
B6 C2 B4 B8 -65.3(4) no
B6 C2 B4 B9 -2.0(5) no
B5 C2 B6 C1 141.0(4) no
B5 C2 B6 B5 0.0(2) no
B5 C2 B6 B10 39.2(3) no
B5 C2 B6 B11 102.2(4) no
B6 C2 B5 B4 -140.3(3) no
B6 C2 B5 B6 0.0(2) no
B6 C2 B5 B9 -100.9(3) no
B6 C2 B5 B10 -38.8(3) no
C2 C3 C6 Ta1 2.7(6) no
C2 C3 C6 C7 98.2(5) no
C2 C3 C6 C10 -88.5(5) no
C4 C3 C6 Ta1 -120.2(4) no
C4 C3 C6 C7 -24.7(5) no
C4 C3 C6 C10 148.5(4) no
C5 C3 C6 Ta1 124.2(4) no
C5 C3 C6 C7 -140.3(4) no
C5 C3 C6 C10 33.0(5) no
Ta1 C6 C7 Ta1 0.0 no
Ta1 C6 C7 C8 -65.0(2) no
Ta1 C6 C10 Ta1 0.0 no
Ta1 C6 C10 C9 65.6(3) no
C3 C6 C7 Ta1 -122.7(4) no
C3 C6 C7 C8 172.2(4) no
C3 C6 C10 Ta1 121.4(4) no
C3 C6 C10 C9 -173.0(3) no
C7 C6 C10 Ta1 -64.2(3) no
C7 C6 C10 C9 1.4(4) no
C10 C6 C7 Ta1 63.0(3) no
C10 C6 C7 C8 -2.0(4) no
Ta1 C7 C8 Ta1 0.0 no
Ta1 C7 C8 C9 -64.4(2) no
C6 C7 C8 Ta1 66.3(3) no
C6 C7 C8 C9 1.9(4) no
Ta1 C8 C9 Ta1 0.0 no
Ta1 C8 C9 C10 -67.1(3) no
C7 C8 C9 Ta1 66.1(3) no
C7 C8 C9 C10 -1.0(4) no
Ta1 C9 C10 Ta1 0.0 no
Ta1 C9 C10 C6 -67.8(3) no
C8 C9 C10 Ta1 67.6(3) no
C8 C9 C10 C6 -0.2(4) no
Ta1 C11 C12 Ta1 0.0 no
Ta1 C11 C12 N1 0.3(3) no
Ta1 C11 C12 N2 179.4(4) no
N1 C13 C14 C15 -173.1(3) no
N1 C13 C18 C17 174.2(3) no
C14 C13 C18 C17 -56.9(5) no
C18 C13 C14 C15 58.1(5) no
C13 C14 C15 C16 -56.7(5) no
C14 C15 C16 C17 54.8(6) no
C15 C16 C17 C18 -55.0(5) no
C16 C17 C18 C13 55.3(5) no
N2 C19 C20 C21 -172.2(4) no
N2 C19 C24 C23 174.0(4) no
C20 C19 C24 C23 54.8(6) no
C24 C19 C20 C21 -54.3(6) no
C19 C20 C21 C22 56.0(6) no
C20 C21 C22 C23 -56.1(6) no
C21 C22 C23 C24 56.2(6) no
C22 C23 C24 C19 -55.9(7) no
N3 C25 C26 C27 -171.5(3) no
N3 C25 C30 C29 170.1(4) no
C26 C25 C30 C29 -58.1(5) no
C30 C25 C26 C27 55.9(5) no
C25 C26 C27 C28 -55.2(6) no
C26 C27 C28 C29 57.8(6) no
C27 C28 C29 C30 -58.8(6) no
C28 C29 C30 C25 58.5(6) no
N4 C33 C34 C35 179.9(4) no
N4 C33 C38 C37 179.6(4) no
C34 C33 C38 C37 -54.4(5) no
C38 C33 C34 C35 56.1(5) no
C33 C34 C35 C36 -57.4(6) no
C34 C35 C36 C37 57.2(5) no
C35 C36 C37 C38 -56.6(5) no
C36 C37 C38 C33 55.2(6) no
C1 B3 B4 C2 36.6(3) no
C1 B3 B4 B5 2.6(4) no
C1 B3 B4 B8 -99.8(3) no
C1 B3 B4 B9 -61.8(4) no
C1 B3 B7 C1 0.00(16) no
C1 B3 B7 B8 138.5(3) no
C1 B3 B7 B11 37.3(3) no
C1 B3 B7 B12 100.9(4) no
C1 B3 B8 B4 101.5(4) no
C1 B3 B8 B7 -36.4(3) no
C1 B3 B8 B9 63.9(4) no
C1 B3 B8 B12 1.0(4) no
C2 B3 B4 C2 0.00(16) no
C2 B3 B4 B5 -34.0(3) no
C2 B3 B4 B8 -136.4(3) no
C2 B3 B4 B9 -98.4(4) no
C2 B3 B7 C1 -39.7(3) no
C2 B3 B7 B8 98.8(3) no
C2 B3 B7 B11 -2.5(4) no
C2 B3 B7 B12 61.2(4) no
C2 B3 B8 B4 37.5(3) no
C2 B3 B8 B7 -100.4(3) no
C2 B3 B8 B9 -0.0(4) no
C2 B3 B8 B12 -63.0(4) no
B4 B3 B7 C1 -101.0(4) no
B4 B3 B7 B8 37.5(3) no
B4 B3 B7 B11 -63.8(4) no
B4 B3 B7 B12 -0.1(5) no
B7 B3 B4 C2 98.7(4) no
B7 B3 B4 B5 64.8(4) no
B7 B3 B4 B8 -37.7(3) no
B7 B3 B4 B9 0.4(5) no
B4 B3 B8 B4 0.0(2) no
B4 B3 B8 B7 -137.9(4) no
B4 B3 B8 B9 -37.6(3) no
B4 B3 B8 B12 -100.5(4) no
B8 B3 B4 C2 136.4(4) no
B8 B3 B4 B5 102.4(4) no
B8 B3 B4 B8 0.0(2) no
B8 B3 B4 B9 38.1(3) no
B7 B3 B8 B4 137.9(4) no
B7 B3 B8 B7 0.0(2) no
B7 B3 B8 B9 100.3(4) no
B7 B3 B8 B12 37.4(3) no
B8 B3 B7 C1 -138.5(4) no
B8 B3 B7 B8 0.0(3) no
B8 B3 B7 B11 -101.3(4) no
B8 B3 B7 B12 -37.6(3) no
C2 B4 B5 C2 0.00(15) no
C2 B4 B5 B6 -35.1(3) no
C2 B4 B5 B9 -135.2(3) no
C2 B4 B5 B10 -98.1(3) no
C2 B4 B8 B3 -37.5(3) no
C2 B4 B8 B7 0.1(5) no
C2 B4 B8 B9 100.3(4) no
C2 B4 B8 B12 63.4(4) no
C2 B4 B9 B5 39.0(3) no
C2 B4 B9 B8 -98.9(3) no
C2 B4 B9 B10 1.9(5) no
C2 B4 B9 B12 -61.7(5) no
B3 B4 B5 C2 33.7(3) no
B3 B4 B5 B6 -1.4(4) no
B3 B4 B5 B9 -101.5(3) no
B3 B4 B5 B10 -64.4(4) no
B3 B4 B8 B3 0.00(19) no
B3 B4 B8 B7 37.5(3) no
B3 B4 B8 B9 137.7(4) no
B3 B4 B8 B12 100.8(4) no
B3 B4 B9 B5 100.2(4) no
B3 B4 B9 B8 -37.7(3) no
B3 B4 B9 B10 63.1(5) no
B3 B4 B9 B12 -0.5(5) no
B5 B4 B8 B3 -99.4(3) no
B5 B4 B8 B7 -61.9(4) no
B5 B4 B8 B9 38.3(3) no
B5 B4 B8 B12 1.4(4) no
B8 B4 B5 C2 97.0(3) no
B8 B4 B5 B6 61.9(4) no
B8 B4 B5 B9 -38.2(3) no
B8 B4 B5 B10 -1.1(4) no
B5 B4 B9 B5 0.00(17) no
B5 B4 B9 B8 -137.9(3) no
B5 B4 B9 B10 -37.2(3) no
B5 B4 B9 B12 -100.7(4) no
B9 B4 B5 C2 135.2(3) no
B9 B4 B5 B6 100.1(3) no
B9 B4 B5 B9 -0.00(17) no
B9 B4 B5 B10 37.1(3) no
B8 B4 B9 B5 137.9(3) no
B8 B4 B9 B8 0.00(18) no
B8 B4 B9 B10 100.8(4) no
B8 B4 B9 B12 37.2(3) no
B9 B4 B8 B3 -137.7(4) no
B9 B4 B8 B7 -100.2(4) no
B9 B4 B8 B9 0.00(19) no
B9 B4 B8 B12 -36.9(3) no
C2 B5 B6 C1 -35.3(3) no
C2 B5 B6 C2 0.00(17) no
C2 B5 B6 B10 -135.8(4) no
C2 B5 B6 B11 -98.5(4) no
C2 B5 B9 B4 -38.8(3) no
C2 B5 B9 B8 -1.6(4) no
C2 B5 B9 B10 99.5(3) no
C2 B5 B9 B12 61.7(4) no
C2 B5 B10 B6 38.4(3) no
C2 B5 B10 B9 -99.0(4) no
C2 B5 B10 B11 1.9(5) no
C2 B5 B10 B12 -61.4(4) no
B4 B5 B6 C1 -0.3(4) no
B4 B5 B6 C2 35.0(3) no
B4 B5 B6 B10 -100.8(4) no
B4 B5 B6 B11 -63.5(4) no
B4 B5 B9 B4 0.00(16) no
B4 B5 B9 B8 37.2(3) no
B4 B5 B9 B10 138.3(3) no
B4 B5 B9 B12 100.5(4) no
B4 B5 B10 B6 100.2(4) no
B4 B5 B10 B9 -37.3(3) no
B4 B5 B10 B11 63.6(4) no
B4 B5 B10 B12 0.4(4) no
B6 B5 B9 B4 -100.6(4) no
B6 B5 B9 B8 -63.4(4) no
B6 B5 B9 B10 37.6(3) no
B6 B5 B9 B12 -0.1(5) no
B9 B5 B6 C1 62.9(4) no
B9 B5 B6 C2 98.2(4) no
B9 B5 B6 B10 -37.6(3) no
B9 B5 B6 B11 -0.3(5) no
B6 B5 B10 B6 0.0(3) no
B6 B5 B10 B9 -137.5(4) no
B6 B5 B10 B11 -36.6(4) no
B6 B5 B10 B12 -99.9(4) no
B10 B5 B6 C1 100.5(4) no
B10 B5 B6 C2 135.8(4) no
B10 B5 B6 B10 0.0(3) no
B10 B5 B6 B11 37.3(4) no
B9 B5 B10 B6 137.5(4) no
B9 B5 B10 B9 0.00(19) no
B9 B5 B10 B11 100.9(4) no
B9 B5 B10 B12 37.6(3) no
B10 B5 B9 B4 -138.3(3) no
B10 B5 B9 B8 -101.1(4) no
B10 B5 B9 B10 0.0(2) no
B10 B5 B9 B12 -37.8(3) no
C1 B6 B10 B5 -101.7(3) no
C1 B6 B10 B9 -63.6(4) no
C1 B6 B10 B11 37.0(3) no
C1 B6 B10 B12 -0.5(4) no
C1 B6 B11 C1 0.00(15) no
C1 B6 B11 B7 -36.2(3) no
C1 B6 B11 B10 -138.3(3) no
C1 B6 B11 B12 -100.3(4) no
C2 B6 B10 B5 -38.1(3) no
C2 B6 B10 B9 -0.1(5) no
C2 B6 B10 B11 100.6(4) no
C2 B6 B10 B12 63.1(4) no
C2 B6 B11 C1 39.3(3) no
C2 B6 B11 B7 3.0(4) no
C2 B6 B11 B10 -99.0(3) no
C2 B6 B11 B12 -61.0(4) no
B5 B6 B10 B5 0.0(3) no
B5 B6 B10 B9 38.1(3) no
B5 B6 B10 B11 138.7(4) no
B5 B6 B10 B12 101.2(4) no
B5 B6 B11 C1 100.9(4) no
B5 B6 B11 B7 64.7(4) no
B5 B6 B11 B10 -37.4(3) no
B5 B6 B11 B12 0.6(5) no
B10 B6 B11 C1 138.3(4) no
B10 B6 B11 B7 102.1(4) no
B10 B6 B11 B10 0.0(3) no
B10 B6 B11 B12 38.0(3) no
B11 B6 B10 B5 -138.7(4) no
B11 B6 B10 B9 -100.7(4) no
B11 B6 B10 B11 0.0(2) no
B11 B6 B10 B12 -37.5(3) no
C1 B7 B8 B3 36.8(3) no
C1 B7 B8 B4 -1.0(5) no
C1 B7 B8 B9 -64.0(4) no
C1 B7 B8 B12 -101.3(4) no
C1 B7 B11 C1 0.00(13) no
C1 B7 B11 B6 36.6(3) no
C1 B7 B11 B10 100.4(3) no
C1 B7 B11 B12 138.3(3) no
C1 B7 B12 B8 100.5(3) no
C1 B7 B12 B9 62.7(4) no
C1 B7 B12 B10 -0.3(4) no
C1 B7 B12 B11 -37.3(3) no
B3 B7 B8 B3 0.0(2) no
B3 B7 B8 B4 -37.8(3) no
B3 B7 B8 B9 -100.8(4) no
B3 B7 B8 B12 -138.1(4) no
B3 B7 B11 C1 -37.0(3) no
B3 B7 B11 B6 -0.3(4) no
B3 B7 B11 B10 63.4(4) no
B3 B7 B11 B12 101.3(3) no
B3 B7 B12 B8 37.5(3) no
B3 B7 B12 B9 -0.2(5) no
B3 B7 B12 B10 -63.2(4) no
B3 B7 B12 B11 -100.3(4) no
B8 B7 B11 C1 -100.4(3) no
B8 B7 B11 B6 -63.8(4) no
B8 B7 B11 B10 0.0(4) no
B8 B7 B11 B12 37.9(3) no
B11 B7 B8 B3 100.2(3) no
B11 B7 B8 B4 62.4(4) no
B11 B7 B8 B9 -0.6(4) no
B11 B7 B8 B12 -37.9(3) no
B8 B7 B12 B8 0.0(2) no
B8 B7 B12 B9 -37.7(3) no
B8 B7 B12 B10 -100.7(4) no
B8 B7 B12 B11 -137.8(3) no
B12 B7 B8 B3 138.1(4) no
B12 B7 B8 B4 100.3(4) no
B12 B7 B8 B9 37.3(3) no
B12 B7 B8 B12 0.0(2) no
B11 B7 B12 B8 137.8(3) no
B11 B7 B12 B9 100.1(4) no
B11 B7 B12 B10 37.1(3) no
B11 B7 B12 B11 0.00(17) no
B12 B7 B11 C1 -138.3(3) no
B12 B7 B11 B6 -101.7(3) no
B12 B7 B11 B10 -37.9(3) no
B12 B7 B11 B12 0.00(18) no
B3 B8 B9 B4 37.9(3) no
B3 B8 B9 B5 1.0(4) no
B3 B8 B9 B10 -62.2(4) no
B3 B8 B9 B12 -100.5(3) no
B3 B8 B12 B7 -37.3(3) no
B3 B8 B12 B9 100.6(4) no
B3 B8 B12 B10 62.5(4) no
B3 B8 B12 B11 -0.2(5) no
B4 B8 B9 B4 0.00(18) no
B4 B8 B9 B5 -36.8(3) no
B4 B8 B9 B10 -100.0(4) no
B4 B8 B9 B12 -138.4(3) no
B4 B8 B12 B7 -101.0(3) no
B4 B8 B12 B9 36.9(3) no
B4 B8 B12 B10 -1.2(4) no
B4 B8 B12 B11 -63.9(4) no
B7 B8 B9 B4 100.9(3) no
B7 B8 B9 B5 64.1(4) no
B7 B8 B9 B10 0.9(4) no
B7 B8 B9 B12 -37.5(3) no
B7 B8 B12 B7 0.00(19) no
B7 B8 B12 B9 137.9(4) no
B7 B8 B12 B10 99.8(4) no
B7 B8 B12 B11 37.1(3) no
B9 B8 B12 B7 -137.9(4) no
B9 B8 B12 B9 0.0(2) no
B9 B8 B12 B10 -38.1(3) no
B9 B8 B12 B11 -100.8(4) no
B12 B8 B9 B4 138.4(4) no
B12 B8 B9 B5 101.6(4) no
B12 B8 B9 B10 38.4(3) no
B12 B8 B9 B12 -0.0(2) no
B4 B9 B10 B5 36.7(3) no
B4 B9 B10 B6 -1.1(5) no
B4 B9 B10 B11 -63.9(4) no
B4 B9 B10 B12 -101.2(4) no
B4 B9 B12 B7 0.4(5) no
B4 B9 B12 B8 -37.1(3) no
B4 B9 B12 B10 100.0(4) no
B4 B9 B12 B11 62.8(5) no
B5 B9 B10 B5 0.00(19) no
B5 B9 B10 B6 -37.8(3) no
B5 B9 B10 B11 -100.5(4) no
B5 B9 B10 B12 -137.9(3) no
B5 B9 B12 B7 -61.9(5) no
B5 B9 B12 B8 -99.4(4) no
B5 B9 B12 B10 37.7(3) no
B5 B9 B12 B11 0.5(5) no
B8 B9 B10 B5 99.6(3) no
B8 B9 B10 B6 61.9(4) no
B8 B9 B10 B11 -0.9(4) no
B8 B9 B10 B12 -38.3(3) no
B8 B9 B12 B7 37.5(3) no
B8 B9 B12 B8 -0.00(19) no
B8 B9 B12 B10 137.1(3) no
B8 B9 B12 B11 99.9(4) no
B10 B9 B12 B7 -99.6(4) no
B10 B9 B12 B8 -137.1(3) no
B10 B9 B12 B10 0.00(19) no
B10 B9 B12 B11 -37.2(3) no
B12 B9 B10 B5 137.9(3) no
B12 B9 B10 B6 100.1(4) no
B12 B9 B10 B11 37.4(3) no
B12 B9 B10 B12 0.00(18) no
B5 B10 B11 C1 -0.6(5) no
B5 B10 B11 B6 36.7(3) no
B5 B10 B11 B7 -63.1(5) no
B5 B10 B11 B12 -101.1(4) no
B5 B10 B12 B7 63.4(4) no
B5 B10 B12 B8 0.5(4) no
B5 B10 B12 B9 -37.8(3) no
B5 B10 B12 B11 100.3(3) no
B6 B10 B11 C1 -37.3(4) no
B6 B10 B11 B6 0.0(2) no
B6 B10 B11 B7 -99.8(4) no
B6 B10 B11 B12 -137.8(4) no
B6 B10 B12 B7 0.5(4) no
B6 B10 B12 B8 -62.4(4) no
B6 B10 B12 B9 -100.8(3) no
B6 B10 B12 B11 37.3(3) no
B9 B10 B11 C1 63.1(4) no
B9 B10 B11 B6 100.4(4) no
B9 B10 B11 B7 0.6(4) no
B9 B10 B11 B12 -37.4(3) no
B9 B10 B12 B7 101.2(4) no
B9 B10 B12 B8 38.3(3) no
B9 B10 B12 B9 0.00(18) no
B9 B10 B12 B11 138.1(3) no
B11 B10 B12 B7 -36.8(3) no
B11 B10 B12 B8 -99.8(3) no
B11 B10 B12 B9 -138.1(3) no
B11 B10 B12 B11 0.00(17) no
B12 B10 B11 C1 100.5(4) no
B12 B10 B11 B6 137.8(4) no
B12 B10 B11 B7 37.9(3) no
B12 B10 B11 B12 0.00(19) no
C1 B11 B12 B7 36.7(3) no
C1 B11 B12 B8 -0.6(4) no
C1 B11 B12 B9 -64.1(4) no
C1 B11 B12 B10 -101.3(3) no
B6 B11 B12 B7 100.1(4) no
B6 B11 B12 B8 62.7(5) no
B6 B11 B12 B9 -0.7(5) no
B6 B11 B12 B10 -38.0(3) no
B7 B11 B12 B7 0.00(16) no
B7 B11 B12 B8 -37.4(3) no
B7 B11 B12 B9 -100.8(4) no
B7 B11 B12 B10 -138.1(3) no
B10 B11 B12 B7 138.1(3) no
B10 B11 B12 B8 100.7(4) no
B10 B11 B12 B9 37.3(3) no
B10 B11 B12 B10 0.00(19) no
